data_1514361
loop_
_publ_author_name
'Wang, Hailong'
'Qian, Kang'
'Qi, Dongdong'
'Cao, Wei'
'Wang, Kang'
'Gao, Song'
'Jiang, Jianzhuang'

_publ_section_title
;
 Co-crystallized fullerene and a mixed (phthalocyaninato)(porphyrinato)
 dysprosium double-decker SMM
;
_journal_issue 8
_journal_name_full 'Chemical Science'
_journal_page_first 3214
_journal_paper_doi 10.1039/c4sc00694a
_journal_volume 5
_journal_year 2014
_chemical_formula_sum 'C220 H60 Cl8 Dy N12 O0'
_chemical_formula_weight 3316.90
_chemical_name_systematic
; 
 ? 
;
_space_group_IT_number 14
_symmetry_cell_setting orthorhombic
_symmetry_space_group_name_Hall '-P 2ybc'
_symmetry_space_group_name_H-M 'P 1 21/c 1'
_atom_sites_solution_hydrogens geom
_atom_sites_solution_primary direct
_atom_sites_solution_secondary difmap
_audit_creation_method SHELXL-97
_cell_angle_alpha 90.00
_cell_angle_beta 90.00
_cell_angle_gamma 90.00
_cell_formula_units_Z 4
_cell_length_a 19.3998(2)
_cell_length_b 28.3596(3)
_cell_length_c 24.7203(2)
_cell_measurement_reflns_used 21731
_cell_measurement_temperature 120(2)
_cell_measurement_theta_max 61.0787
_cell_measurement_theta_min 3.0963
_cell_volume 13600.4(2)
_computing_structure_refinement 'SHELXL-97 (Sheldrick, 1997)'
_computing_structure_solution 'SHELXS-97 (Sheldrick, 1990)'
_diffrn_ambient_temperature 120(2)
_diffrn_detector_area_resol_mean 16.2141
_diffrn_measured_fraction_theta_full 1.000
_diffrn_measured_fraction_theta_max 1.000
_diffrn_measurement_device_type 'Xcalibur, Eos, Gemini'
_diffrn_measurement_method '\w scans'
_diffrn_radiation_monochromator graphite
_diffrn_radiation_source 'fine-focus sealed tube'
_diffrn_radiation_type CuK\a
_diffrn_radiation_wavelength 1.54184
_diffrn_reflns_av_R_equivalents 0.0412
_diffrn_reflns_av_sigmaI/netI 0.0408
_diffrn_reflns_limit_h_max 20
_diffrn_reflns_limit_h_min -22
_diffrn_reflns_limit_k_max 28
_diffrn_reflns_limit_k_min -32
_diffrn_reflns_limit_l_max 27
_diffrn_reflns_limit_l_min -28
_diffrn_reflns_number 83372
_diffrn_reflns_theta_full 62.00
_diffrn_reflns_theta_max 62.00
_diffrn_reflns_theta_min 3.12
_diffrn_standards_interval_count 0
_diffrn_standards_interval_time 0
_diffrn_standards_number 0
_exptl_absorpt_coefficient_mu 4.986
_exptl_absorpt_correction_T_max 0.550
_exptl_absorpt_correction_T_min 0.424
_exptl_absorpt_correction_type multi-scan
_exptl_absorpt_process_details
;
CrysAlisPro, Agilent Technologies,
Version 1.171.35.19 (release 27-10-2011 CrysAlis171 .NET)
(compiled Oct 27 2011,15:02:11)
Empirical absorption correction using spherical harmonics,
 implemented in SCALE3 ABSPACK scaling algorithm.
;
_exptl_crystal_colour black
_exptl_crystal_density_diffrn 1.620
_exptl_crystal_density_method 'not measured'
_exptl_crystal_description block
_exptl_crystal_F_000 6664
_exptl_crystal_size_max 0.2
_exptl_crystal_size_mid 0.18
_exptl_crystal_size_min 0.12
_refine_diff_density_max 1.685
_refine_diff_density_min -1.456
_refine_diff_density_rms 0.156
_refine_ls_extinction_method none
_refine_ls_goodness_of_fit_ref 1.115
_refine_ls_hydrogen_treatment mixed
_refine_ls_matrix_type fullcycle
_refine_ls_number_parameters 2580
_refine_ls_number_reflns 21374
_refine_ls_number_restraints 1722
_refine_ls_restrained_S_all 11.564
_refine_ls_R_factor_all 0.1245
_refine_ls_R_factor_gt 0.1191
_refine_ls_shift/su_max 0.000
_refine_ls_shift/su_mean 0.000
_refine_ls_structure_factor_coef Fsqd
_refine_ls_weighting_details 'calc w=1/[\s^2^(Fo^2^)+(0.0240P)^2^+359.6896P] where P=(Fo^2^+2Fc^2^)/3'
_refine_ls_weighting_scheme calc
_refine_ls_wR_factor_gt 0.2587
_refine_ls_wR_factor_ref 0.2610
_reflns_number_gt 19598
_reflns_number_total 21374
_reflns_threshold_expression >2sigma(I)
_cod_data_source_file c4sc00694a2.cif
_cod_data_source_block 111106b
_cod_depositor_comments 'Adding full bibliography for 1514359--1514361.cif.'
_cod_original_sg_symbol_Hall ' -P 2ybc '
_cod_original_sg_symbol_H-M 'P 21/c '
_cod_database_code 1514361

loop_
_symmetry_equiv_pos_as_xyz
'x, y, z'
'-x, y+1/2, -z+1/2'
'-x, -y, -z'
'x, -y-1/2, z-1/2'

loop_
_atom_site_label
_atom_site_type_symbol
_atom_site_fract_x
_atom_site_fract_y
_atom_site_fract_z
_atom_site_U_iso_or_equiv
_atom_site_adp_type
_atom_site_occupancy
_atom_site_symmetry_multiplicity
_atom_site_calc_flag
_atom_site_refinement_flags
_atom_site_disorder_assembly
_atom_site_disorder_group
C1 C 0.306(5) 0.852(4) 0.359(4) 0.0172(19) Uani 1 1 d U . .
C1C C 0.213(8) 0.543(6) 0.029(6) 0.053(3) Uani 1 1 d U . .
C2 C 0.284(5) 0.852(4) 0.415(4) 0.0171(19) Uani 1 1 d U . .
H2 H 0.3126 0.8515 0.4453 0.021 Uiso 1 1 calc R . .
C2C C 0.290(8) 0.542(6) 0.028(6) 0.053(3) Uani 1 1 d U . .
C3 C 0.215(5) 0.852(4) 0.415(4) 0.0164(19) Uani 1 1 d U . .
H3 H 0.1860 0.8518 0.4449 0.020 Uiso 1 1 calc R . .
C3C C 0.312(7) 0.586(5) 0.049(6) 0.043(3) Uani 1 1 d U . .
C4 C 0.193(5) 0.852(4) 0.359(4) 0.0177(19) Uani 1 1 d U . .
C4C C 0.251(9) 0.615(6) 0.061(7) 0.055(4) Uani 1 1 d U . .
C5 C 0.124(5) 0.858(3) 0.342(4) 0.0143(18) Uani 1 1 d U . .
C5C C 0.190(8) 0.586(5) 0.049(6) 0.047(3) Uani 1 1 d U . .
C6 C 0.102(5) 0.860(4) 0.288(4) 0.0154(19) Uani 1 1 d U . .
C6C C 0.178(9) 0.503(6) 0.040(7) 0.055(4) Uani 1 1 d U . .
C7 C 0.034(5) 0.876(4) 0.271(4) 0.018(2) Uani 1 1 d U . .
H7 H -0.0025 0.8834 0.2939 0.022 Uiso 1 1 calc R . .
C7C C 0.215(9) 0.459(6) 0.054(7) 0.056(4) Uani 1 1 d U . .
C8 C 0.033(5) 0.878(4) 0.217(4) 0.020(2) Uani 1 1 d U . .
H8 H -0.0037 0.8864 0.1956 0.023 Uiso 1 1 calc R . .
C8C C 0.287(8) 0.459(6) 0.055(6) 0.053(3) Uani 1 1 d U . .
C9 C 0.102(5) 0.864(3) 0.198(4) 0.0130(18) Uani 1 1 d U . .
C9C C 0.323(8) 0.502(6) 0.041(6) 0.051(3) Uani 1 1 d U . .
C10 C 0.125(5) 0.867(3) 0.145(4) 0.0152(19) Uani 1 1 d U . .
C10C C 0.385(8) 0.503(5) 0.076(6) 0.047(3) Uani 1 1 d U . .
C11 C 0.194(5) 0.864(3) 0.127(4) 0.0129(18) Uani 1 1 d U . .
C11C C 0.408(8) 0.546(5) 0.095(6) 0.044(3) Uani 1 1 d U . .
C12 C 0.215(6) 0.871(4) 0.072(4) 0.022(2) Uani 1 1 d U . .
H12 H 0.1869 0.8751 0.0421 0.026 Uiso 1 1 calc R . .
C12C C 0.370(8) 0.589(5) 0.082(6) 0.046(3) Uani 1 1 d U . .
C13 C 0.284(6) 0.872(4) 0.072(4) 0.021(2) Uani 1 1 d U . .
H13 H 0.3129 0.8757 0.0420 0.025 Uiso 1 1 calc R . .
C13C C 0.370(8) 0.620(6) 0.129(6) 0.052(3) Uani 1 1 d U . .
C14 C 0.307(5) 0.864(3) 0.127(4) 0.0132(18) Uani 1 1 d U . .
C14C C 0.312(9) 0.645(6) 0.141(7) 0.055(4) Uani 1 1 d U . .
C15 C 0.375(5) 0.867(3) 0.145(4) 0.0150(18) Uani 1 1 d U . .
C15C C 0.251(8) 0.643(6) 0.107(6) 0.051(3) Uani 1 1 d U . .
C16 C 0.398(5) 0.864(3) 0.199(4) 0.0142(18) Uani 1 1 d U . .
C16C C 0.190(9) 0.645(6) 0.141(7) 0.055(4) Uani 1 1 d U . .
C17 C 0.466(5) 0.878(4) 0.218(4) 0.020(2) Uani 1 1 d U . .
H17 H 0.5031 0.8863 0.1964 0.024 Uiso 1 1 calc R . .
C17C C 0.133(8) 0.620(6) 0.129(7) 0.054(4) Uani 1 1 d U . .
C18 C 0.465(5) 0.876(4) 0.272(4) 0.0182(19) Uani 1 1 d U . .
H18 H 0.5012 0.8831 0.2952 0.022 Uiso 1 1 calc R . .
C18C C 0.132(8) 0.589(5) 0.082(6) 0.046(3) Uani 1 1 d U . .
C19 C 0.398(5) 0.860(3) 0.287(4) 0.0141(18) Uani 1 1 d U . .
C19C C 0.095(8) 0.546(5) 0.095(6) 0.045(3) Uani 1 1 d U . .
C20 C 0.375(5) 0.858(3) 0.342(4) 0.0128(18) Uani 1 1 d U . .
C20C C 0.117(8) 0.504(5) 0.076(6) 0.048(3) Uani 1 1 d U . .
C21 C 0.072(5) 0.870(4) 0.384(4) 0.0173(19) Uani 1 1 d U . .
C21C C 0.119(8) 0.463(5) 0.110(6) 0.049(3) Uani 1 1 d U . .
C22 C 0.013(6) 0.843(4) 0.392(5) 0.027(2) Uani 1 1 d U . .
H22 H 0.0050 0.8173 0.3695 0.033 Uiso 1 1 calc R . .
C22C C 0.179(8) 0.435(5) 0.096(6) 0.049(3) Uani 1 1 d U . .
C23 C -0.034(7) 0.854(5) 0.432(5) 0.037(3) Uani 1 1 d U . .
H23 H -0.0726 0.8352 0.4376 0.044 Uiso 1 1 calc R . .
C23C C 0.323(8) 0.435(6) 0.096(6) 0.053(3) Uani 1 1 d U . .
C24 C -0.022(6) 0.893(4) 0.465(5) 0.030(2) Uani 1 1 d U . .
C24C C 0.383(8) 0.463(6) 0.110(6) 0.050(3) Uani 1 1 d U . .
C25 C 0.035(6) 0.921(4) 0.457(5) 0.028(2) Uani 1 1 d U . .
H25 H 0.0425 0.9472 0.4789 0.034 Uiso 1 1 calc R . .
C25C C 0.430(8) 0.550(5) 0.151(6) 0.045(3) Uani 1 1 d U . .
C26 C 0.081(6) 0.909(4) 0.417(4) 0.020(2) Uani 1 1 d U . .
H26 H 0.1200 0.9282 0.4121 0.025 Uiso 1 1 calc R . .
C26C C 0.407(8) 0.596(5) 0.173(6) 0.049(3) Uani 1 1 d U . .
C27 C 0.072(5) 0.881(4) 0.103(4) 0.019(2) Uani 1 1 d U . .
C27C C 0.290(8) 0.650(6) 0.195(7) 0.054(3) Uani 1 1 d U . .
C28 C 0.076(7) 0.924(4) 0.078(5) 0.032(2) Uani 1 1 d U . .
H28 H 0.1109 0.9452 0.0871 0.039 Uiso 1 1 calc R . .
C28C C 0.212(8) 0.650(6) 0.195(6) 0.053(3) Uani 1 1 d U . .
C29 C 0.028(7) 0.937(5) 0.039(5) 0.040(3) Uani 1 1 d U . .
H29 H 0.0310 0.9666 0.0221 0.048 Uiso 1 1 calc R . .
C29C C 0.095(8) 0.596(5) 0.173(6) 0.048(3) Uani 1 1 d U . .
C30 C -0.024(6) 0.907(4) 0.026(5) 0.028(2) Uani 1 1 d U . .
C30C C 0.072(8) 0.551(5) 0.151(6) 0.047(3) Uani 1 1 d U . .
C31 C -0.028(7) 0.864(5) 0.050(5) 0.036(3) Uani 1 1 d U . .
H31 H -0.0635 0.8432 0.0400 0.043 Uiso 1 1 calc R . .
C31C C 0.212(9) 0.412(6) 0.139(7) 0.054(4) Uani 1 1 d U . .
C32 C 0.019(6) 0.850(4) 0.089(5) 0.031(2) Uani 1 1 d U . .
H32 H 0.0158 0.8210 0.1055 0.038 Uiso 1 1 calc R . .
C32C C 0.289(8) 0.412(6) 0.139(7) 0.054(4) Uani 1 1 d U . .
C33 C 0.428(5) 0.881(4) 0.104(4) 0.0175(19) Uani 1 1 d U . .
C33C C 0.406(8) 0.466(5) 0.163(6) 0.049(3) Uani 1 1 d U . .
C34 C 0.424(6) 0.924(4) 0.078(5) 0.030(2) Uani 1 1 d U . .
H34 H 0.3879 0.9449 0.0868 0.036 Uiso 1 1 calc R . .
C34C C 0.430(8) 0.511(5) 0.184(6) 0.046(3) Uani 1 1 d U . .
C35 C 0.472(7) 0.938(5) 0.039(5) 0.040(3) Uani 1 1 d U . .
H35 H 0.4686 0.9670 0.0219 0.048 Uiso 1 1 calc R . .
C35C C 0.385(9) 0.599(6) 0.225(7) 0.062(4) Uani 1 1 d U . .
C36 C 0.524(6) 0.907(4) 0.026(5) 0.029(2) Uani 1 1 d U . .
C36C C 0.324(9) 0.628(6) 0.238(7) 0.057(4) Uani 1 1 d U . .
C37 C 0.530(7) 0.864(5) 0.051(5) 0.035(3) Uani 1 1 d U . .
H37 H 0.5654 0.8442 0.0421 0.042 Uiso 1 1 calc R . .
C37C C 0.177(9) 0.628(6) 0.238(7) 0.057(4) Uani 1 1 d U . .
C38 C 0.481(6) 0.851(4) 0.090(5) 0.030(2) Uani 1 1 d U . .
H38 H 0.4848 0.8217 0.1065 0.036 Uiso 1 1 calc R . .
C38C C 0.118(9) 0.600(6) 0.225(7) 0.061(4) Uani 1 1 d U . .
C39 C 0.427(5) 0.869(4) 0.385(4) 0.0177(19) Uani 1 1 d U . .
C39C C 0.072(8) 0.512(5) 0.184(6) 0.047(3) Uani 1 1 d U . .
C40 C 0.418(5) 0.908(4) 0.418(4) 0.020(2) Uani 1 1 d U . .
H40 H 0.3798 0.9276 0.4126 0.024 Uiso 1 1 calc R . .
C40C C 0.096(8) 0.466(5) 0.162(6) 0.047(3) Uani 1 1 d U . .
C41 C 0.465(6) 0.920(4) 0.457(5) 0.030(2) Uani 1 1 d U . .
H41 H 0.4584 0.9464 0.4787 0.036 Uiso 1 1 calc R . .
C41C C 0.133(8) 0.443(5) 0.206(6) 0.048(3) Uani 1 1 d U . .
C42C C 0.191(9) 0.416(6) 0.193(7) 0.058(4) Uani 1 1 d U . .
C42 C 0.521(6) 0.891(4) 0.465(5) 0.031(2) Uani 1 1 d U . .
C43 C 0.532(7) 0.852(5) 0.433(5) 0.036(3) Uani 1 1 d U . .
H43 H 0.5705 0.8331 0.4379 0.043 Uiso 1 1 calc R . .
C43C C 0.250(9) 0.419(6) 0.229(7) 0.057(4) Uani 1 1 d U . .
C44 C 0.485(6) 0.841(4) 0.392(5) 0.029(2) Uani 1 1 d U . .
H44 H 0.4925 0.8154 0.3702 0.035 Uiso 1 1 calc R . .
C44C C 0.311(9) 0.416(6) 0.194(7) 0.055(4) Uani 1 1 d U . .
C45C C 0.368(8) 0.443(6) 0.207(6) 0.050(3) Uani 1 1 d U . .
C46C C 0.369(8) 0.472(5) 0.253(6) 0.049(3) Uani 1 1 d U . .
C47C C 0.406(8) 0.516(6) 0.240(6) 0.049(3) Uani 1 1 d U . .
C48C C 0.383(8) 0.559(5) 0.259(6) 0.047(3) Uani 1 1 d U . .
C49C C 0.323(9) 0.561(6) 0.294(7) 0.060(4) Uani 1 1 d U . .
C50C C 0.285(9) 0.604(6) 0.280(7) 0.060(4) Uani 1 1 d U . .
C51C C 0.217(9) 0.604(6) 0.280(7) 0.061(4) Uani 1 1 d U . .
C52C C 0.179(9) 0.561(6) 0.295(7) 0.058(4) Uani 1 1 d U . .
C53C C 0.118(8) 0.559(5) 0.260(6) 0.046(3) Uani 1 1 d U . .
C54C C 0.096(8) 0.516(5) 0.240(6) 0.047(3) Uani 1 1 d U . .
C55C C 0.132(8) 0.473(5) 0.253(6) 0.045(3) Uani 1 1 d U . .
C56C C 0.289(8) 0.520(6) 0.307(6) 0.053(3) Uani 1 1 d U . .
C57C C 0.212(8) 0.520(6) 0.307(6) 0.053(3) Uani 1 1 d U . .
C58C C 0.190(9) 0.475(6) 0.286(7) 0.055(4) Uani 1 1 d U . .
C59C C 0.250(9) 0.446(6) 0.272(7) 0.056(4) Uani 1 1 d U . .
C60C C 0.311(9) 0.475(6) 0.286(7) 0.056(4) Uani 1 1 d U . .
C45 C 0.099(11) 0.749(6) 0.271(9) 0.014(3) Uani 0.573(6) 1 d PU A 1
C46 C 0.058(9) 0.739(6) 0.320(7) 0.018(3) Uani 0.573(6) 1 d PU A 1
C47 C -0.012(11) 0.731(7) 0.326(8) 0.028(4) Uani 0.573(6) 1 d PU A 1
H47 H -0.0426 0.7327 0.2967 0.034 Uiso 0.573(6) 1 calc PR A 1
C48 C -0.035(12) 0.720(8) 0.377(9) 0.034(5) Uani 0.573(6) 1 d PU A 1
H48 H -0.0814 0.7150 0.3834 0.040 Uiso 0.573(6) 1 calc PR A 1
C49 C 0.012(10) 0.716(7) 0.421(8) 0.026(4) Uani 0.573(6) 1 d PU A 1
H49 H -0.0051 0.7090 0.4554 0.031 Uiso 0.573(6) 1 calc PR A 1
C50 C 0.081(11) 0.722(8) 0.414(9) 0.033(4) Uani 0.573(6) 1 d PU A 1
H50 H 0.1124 0.7193 0.4422 0.039 Uiso 0.573(6) 1 calc PR A 1
C51 C 0.104(10) 0.733(7) 0.362(8) 0.020(4) Uani 0.573(6) 1 d PU A 1
C52 C 0.171(11) 0.744(7) 0.340(7) 0.019(4) Uani 0.573(6) 1 d PU A 1
C53 C 0.289(12) 0.739(7) 0.350(9) 0.016(3) Uani 0.573(6) 1 d PU A 1
C54 C 0.352(10) 0.719(7) 0.379(8) 0.026(4) Uani 0.573(6) 1 d PU A 1
C55 C 0.357(11) 0.699(8) 0.430(9) 0.032(4) Uani 0.573(6) 1 d PU A 1
H55 H 0.3199 0.6975 0.4534 0.039 Uiso 0.573(6) 1 calc PR A 1
C56 C 0.421(12) 0.682(8) 0.444(10) 0.039(5) Uani 0.573(6) 1 d PU A 1
H56 H 0.4276 0.6697 0.4786 0.047 Uiso 0.573(6) 1 calc PR A 1
C57 C 0.476(12) 0.682(8) 0.407(9) 0.037(5) Uani 0.573(6) 1 d PU A 1
H57 H 0.5171 0.6683 0.4174 0.044 Uiso 0.573(6) 1 calc PR A 1
C58 C 0.471(12) 0.701(8) 0.356(9) 0.035(5) Uani 0.573(6) 1 d PU A 1
H58 H 0.5080 0.7012 0.3330 0.042 Uiso 0.573(6) 1 calc PR A 1
C59 C 0.408(10) 0.721(7) 0.341(8) 0.021(4) Uani 0.573(6) 1 d PU A 1
C60 C 0.380(11) 0.741(7) 0.292(8) 0.019(4) Uani 0.573(6) 1 d PU A 1
C61 C 0.391(11) 0.749(7) 0.200(8) 0.020(4) Uani 0.573(6) 1 d PU A 1
C62 C 0.434(10) 0.740(7) 0.150(8) 0.018(3) Uani 0.573(6) 1 d PU A 1
C63 C 0.501(10) 0.728(7) 0.143(8) 0.025(4) Uani 0.573(6) 1 d PU A 1
H63 H 0.5314 0.7254 0.1724 0.030 Uiso 0.573(6) 1 calc PR A 1
C64 C 0.521(12) 0.719(8) 0.090(9) 0.033(4) Uani 0.573(6) 1 d PU A 1
H64 H 0.5663 0.7097 0.0841 0.039 Uiso 0.573(6) 1 calc PR A 1
C65 C 0.477(12) 0.724(9) 0.047(10) 0.036(5) Uani 0.573(6) 1 d PU A 1
H65 H 0.4936 0.7182 0.0117 0.043 Uiso 0.573(6) 1 calc PR A 1
C66 C 0.409(10) 0.736(7) 0.055(8) 0.025(4) Uani 0.573(6) 1 d PU A 1
H66 H 0.3782 0.7388 0.0261 0.030 Uiso 0.573(6) 1 calc PR A 1
C67 C 0.387(11) 0.745(6) 0.107(8) 0.012(3) Uani 0.573(6) 1 d PU A 1
C68 C 0.318(9) 0.756(6) 0.130(7) 0.009(3) Uani 0.573(6) 1 d PU A 1
C69 C 0.197(9) 0.755(6) 0.123(7) 0.010(3) Uani 0.573(6) 1 d PU A 1
C70 C 0.143(11) 0.740(7) 0.089(8) 0.018(4) Uani 0.573(6) 1 d PU A 1
C71 C 0.135(10) 0.723(7) 0.037(8) 0.026(4) Uani 0.573(6) 1 d PU A 1
H71 H 0.1717 0.7250 0.0124 0.031 Uiso 0.573(6) 1 calc PR A 1
C72 C 0.073(10) 0.703(7) 0.022(8) 0.026(4) Uani 0.573(6) 1 d PU A 1
H72 H 0.0677 0.6919 -0.0129 0.032 Uiso 0.573(6) 1 calc PR A 1
C73 C 0.018(11) 0.700(8) 0.058(8) 0.025(4) Uani 0.573(6) 1 d PU A 1
H73 H -0.0237 0.6886 0.0461 0.030 Uiso 0.573(6) 1 calc PR A 1
C74 C 0.024(10) 0.715(7) 0.111(8) 0.022(4) Uani 0.573(6) 1 d PU A 1
H74 H -0.0113 0.7108 0.1363 0.027 Uiso 0.573(6) 1 calc PR A 1
C75 C 0.088(12) 0.736(7) 0.126(9) 0.019(4) Uani 0.573(6) 1 d PU A 1
C76 C 0.113(10) 0.750(6) 0.179(7) 0.014(3) Uani 0.573(6) 1 d PU A 1
N6 N 0.229(11) 0.737(6) 0.370(7) 0.020(3) Uani 0.573(6) 1 d PU A 1
N8 N 0.418(8) 0.743(5) 0.247(8) 0.014(3) Uani 0.573(6) 1 d PU A 1
N10 N 0.261(9) 0.756(5) 0.099(6) 0.012(3) Uani 0.573(6) 1 d PU A 1
N12 N 0.074(9) 0.748(6) 0.222(7) 0.017(3) Uiso 0.573(6) 1 d P A 1
C45A C 0.121(13) 0.741(9) 0.291(11) 0.016(5) Uani 0.427(6) 1 d PU A 2
C46A C 0.091(14) 0.721(10) 0.340(11) 0.021(5) Uani 0.427(6) 1 d PU A 2
C47A C 0.029(15) 0.702(10) 0.357(11) 0.029(6) Uani 0.427(6) 1 d PU A 2
H47A H -0.0088 0.7029 0.3338 0.034 Uiso 0.427(6) 1 calc PR A 2
C48A C 0.025(16) 0.682(11) 0.407(12) 0.034(6) Uani 0.427(6) 1 d PU A 2
H48A H -0.0161 0.6674 0.4173 0.041 Uiso 0.427(6) 1 calc PR A 2
C49A C 0.078(16) 0.683(11) 0.444(13) 0.037(6) Uani 0.427(6) 1 d PU A 2
H49A H 0.0705 0.6727 0.4790 0.045 Uiso 0.427(6) 1 calc PR A 2
C50A C 0.143(14) 0.699(9) 0.430(11) 0.027(5) Uani 0.427(6) 1 d PU A 2
H50A H 0.1808 0.6952 0.4523 0.033 Uiso 0.427(6) 1 calc PR A 2
C51A C 0.148(14) 0.721(9) 0.379(10) 0.024(5) Uani 0.427(6) 1 d PU A 2
C52A C 0.206(14) 0.738(8) 0.349(10) 0.009(4) Uani 0.427(6) 1 d PU A 2
C53A C 0.324(14) 0.744(8) 0.341(10) 0.015(4) Uani 0.427(6) 1 d PU A 2
C54A C 0.396(13) 0.732(9) 0.362(11) 0.017(5) Uani 0.427(6) 1 d PU A 2
C55A C 0.418(15) 0.723(10) 0.414(12) 0.031(6) Uani 0.427(6) 1 d PU A 2
H55A H 0.3872 0.7204 0.4427 0.037 Uiso 0.427(6) 1 calc PR A 2
C56A C 0.490(13) 0.716(9) 0.421(11) 0.024(5) Uani 0.427(6) 1 d PU A 2
H56A H 0.5070 0.7092 0.4557 0.029 Uiso 0.427(6) 1 calc PR A 2
C57A C 0.534(15) 0.720(10) 0.378(11) 0.032(6) Uani 0.427(6) 1 d PU A 2
H57A H 0.5812 0.7152 0.3837 0.038 Uiso 0.427(6) 1 calc PR A 2
C58A C 0.512(13) 0.730(9) 0.326(10) 0.021(5) Uani 0.427(6) 1 d PU A 2
H58A H 0.5426 0.7318 0.2973 0.026 Uiso 0.427(6) 1 calc PR A 2
C59A C 0.442(12) 0.739(9) 0.320(10) 0.017(5) Uani 0.427(6) 1 d PU A 2
C60A C 0.401(13) 0.749(7) 0.271(11) 0.006(4) Uani 0.427(6) 1 d PU A 2
C61A C 0.388(12) 0.750(8) 0.179(9) 0.008(4) Uani 0.427(6) 1 d PU A 2
C62A C 0.413(14) 0.735(9) 0.126(12) 0.015(4) Uani 0.427(6) 1 d PU A 2
C63A C 0.477(13) 0.715(9) 0.112(10) 0.021(5) Uani 0.427(6) 1 d PU A 2
H63A H 0.5133 0.7116 0.1370 0.025 Uiso 0.427(6) 1 calc PR A 2
C64A C 0.483(14) 0.699(10) 0.059(11) 0.024(5) Uani 0.427(6) 1 d PU A 2
H64A H 0.5239 0.6862 0.0478 0.029 Uiso 0.427(6) 1 calc PR A 2
C65A C 0.428(14) 0.703(10) 0.022(11) 0.027(5) Uani 0.427(6) 1 d PU A 2
H65A H 0.4342 0.6917 -0.0126 0.033 Uiso 0.427(6) 1 calc PR A 2
C66A C 0.365(14) 0.722(9) 0.037(11) 0.024(5) Uani 0.427(6) 1 d PU A 2
H66A H 0.3278 0.7237 0.0127 0.029 Uiso 0.427(6) 1 calc PR A 2
C67A C 0.359(14) 0.739(9) 0.089(10) 0.017(5) Uani 0.427(6) 1 d PU A 2
C68A C 0.295(15) 0.755(9) 0.119(11) 0.015(4) Uani 0.427(6) 1 d PU A 2
C69A C 0.175(16) 0.756(11) 0.132(12) 0.028(6) Uani 0.427(6) 1 d PU A 2
C70A C 0.114(14) 0.745(8) 0.105(10) 0.007(4) Uani 0.427(6) 1 d PU A 2
C71A C 0.091(13) 0.736(9) 0.055(10) 0.023(5) Uani 0.427(6) 1 d PU A 2
H71A H 0.1212 0.7385 0.0260 0.027 Uiso 0.427(6) 1 calc PR A 2
C72A C 0.024(16) 0.724(12) 0.045(13) 0.033(6) Uani 0.427(6) 1 d PU A 2
H72A H 0.0083 0.7191 0.0103 0.040 Uiso 0.427(6) 1 calc PR A 2
C73A C -0.022(15) 0.719(10) 0.091(11) 0.028(5) Uani 0.427(6) 1 d PU A 2
H73A H -0.0670 0.7096 0.0845 0.033 Uiso 0.427(6) 1 calc PR A 2
C74A C -0.001(13) 0.728(9) 0.143(10) 0.022(5) Uani 0.427(6) 1 d PU A 2
H74A H -0.0313 0.7253 0.1722 0.027 Uiso 0.427(6) 1 calc PR A 2
C75A C 0.066(12) 0.741(8) 0.150(10) 0.013(4) Uani 0.427(6) 1 d PU A 2
C76A C 0.108(14) 0.749(9) 0.201(11) 0.015(4) Uani 0.427(6) 1 d PU A 2
N6A N 0.270(14) 0.738(8) 0.371(10) 0.019(4) Uani 0.427(6) 1 d PU A 2
N8A N 0.425(11) 0.748(7) 0.223(9) 0.013(4) Uani 0.427(6) 1 d PU A 2
N10A N 0.234(12) 0.756(8) 0.103(9) 0.017(4) Uani 0.427(6) 1 d PU A 2
N12A N 0.080(11) 0.743(7) 0.247(10) 0.012(4) Uani 0.427(6) 1 d PU A 2
Dy1 Dy 0.2498(3) 0.80849(19) 0.2401(2) 0.01108(14) Uani 1 1 d . A .
Cl1 Cl -0.0791(17) 0.9054(16) 0.5166(12) 0.0523(9) Uani 1 1 d . . .
Cl2 Cl -0.0841(18) 0.9229(14) -0.0230(14) 0.0490(8) Uani 1 1 d . . .
Cl3 Cl 0.5841(19) 0.9233(14) -0.0227(14) 0.0507(8) Uani 1 1 d . . .
Cl4 Cl 0.5788(17) 0.9035(16) 0.5169(12) 0.0530(9) Uani 1 1 d . . .
N1 N 0.249(4) 0.849(3) 0.326(3) 0.0149(15) Uani 1 1 d U . .
N2 N 0.142(4) 0.852(3) 0.243(3) 0.0131(15) Uani 1 1 d U . .
N3 N 0.250(4) 0.858(3) 0.160(3) 0.0115(15) Uani 1 1 d U . .
N4 N 0.358(4) 0.852(3) 0.243(3) 0.0131(15) Uani 1 1 d U . .
N5 N 0.177(5) 0.753(4) 0.291(4) 0.032(2) Uani 1 1 d U . .
N7 N 0.318(5) 0.752(4) 0.293(4) 0.031(2) Uani 1 1 d U . .
N9 N 0.321(5) 0.761(3) 0.180(4) 0.0212(17) Uani 1 1 d U . .
N11 N 0.178(5) 0.761(3) 0.179(4) 0.0221(18) Uani 1 1 d U . .
C1E C 0.255(4) 0.296(7) 0.189(5) 0.050(11) Uani 0.575(10) 1 d PGDU B 1
C2E C 0.302(6) 0.282(7) 0.149(5) 0.056(7) Uani 0.575(10) 1 d PGDU B 1
H2E H 0.2861 0.2738 0.1150 0.068 Uiso 0.575(10) 1 calc PR B 1
C3E C 0.371(5) 0.279(7) 0.162(6) 0.057(7) Uani 0.575(10) 1 d PGU B 1
H3E H 0.4027 0.2695 0.1355 0.068 Uiso 0.575(10) 1 calc PR B 1
C4E C 0.394(4) 0.291(7) 0.213(6) 0.046(6) Uani 0.575(10) 1 d PGU B 1
H4E H 0.4410 0.2893 0.2215 0.056 Uiso 0.575(10) 1 calc PR B 1
C5E C 0.347(6) 0.306(7) 0.252(5) 0.057(7) Uani 0.575(10) 1 d PGU B 1
H5E H 0.3629 0.3135 0.2869 0.069 Uiso 0.575(10) 1 calc PR B 1
C6E C 0.278(6) 0.308(7) 0.240(5) 0.050(6) Uani 0.575(10) 1 d PGDU B 1
H6E H 0.2464 0.3179 0.2663 0.060 Uiso 0.575(10) 1 calc PR B 1
Cl5 Cl 0.168(4) 0.299(3) 0.174(4) 0.083(3) Uani 0.575(10) 1 d PD B 1
Cl5A Cl 0.332(5) 0.299(3) 0.174(6) 0.083(4) Uani 0.425(10) 1 d PD B 2
C1F C 0.246(6) 0.296(10) 0.188(7) 0.057(17) Uani 0.425(10) 1 d PGDU B 2
C2F C 0.199(7) 0.282(9) 0.148(6) 0.048(8) Uani 0.425(10) 1 d PGDU B 2
H2F H 0.2142 0.2746 0.1139 0.057 Uiso 0.425(10) 1 calc PR B 2
C3F C 0.129(6) 0.281(9) 0.160(8) 0.055(9) Uani 0.425(10) 1 d PGU B 2
H3F H 0.0974 0.2716 0.1340 0.067 Uiso 0.425(10) 1 calc PR B 2
C4F C 0.106(6) 0.292(9) 0.212(8) 0.047(8) Uani 0.425(10) 1 d PGU B 2
H4F H 0.0592 0.2912 0.2200 0.056 Uiso 0.425(10) 1 calc PR B 2
C5F C 0.153(9) 0.306(9) 0.251(7) 0.051(8) Uani 0.425(10) 1 d PGU B 2
H5F H 0.1376 0.3138 0.2859 0.062 Uiso 0.425(10) 1 calc PR B 2
C6F C 0.223(8) 0.308(10) 0.239(7) 0.052(8) Uani 0.425(10) 1 d PGU B 2
H6F H 0.2544 0.3168 0.2658 0.062 Uiso 0.425(10) 1 calc PR B 2
Cl6 Cl 0.111(6) 0.295(4) 0.337(6) 0.143(6) Uani 0.556(10) 1 d PD C 1
C7E C 0.179(6) 0.325(4) 0.364(4) 0.082(9) Uani 0.556(10) 1 d PGDU C 1
C8E C 0.240(8) 0.302(5) 0.378(8) 0.066(8) Uani 0.556(10) 1 d PGDU C 1
H8E H 0.2440 0.2701 0.3713 0.079 Uiso 0.556(10) 1 calc PR C 1
C9E C 0.294(8) 0.327(7) 0.400(9) 0.092(11) Uani 0.556(10) 1 d PGDU C 1
H9E H 0.3348 0.3120 0.4089 0.110 Uiso 0.556(10) 1 calc PR C 1
C10E C 0.288(9) 0.376(7) 0.409(8) 0.089(10) Uani 0.556(10) 1 d PGDU C 1
H10 H 0.3240 0.3923 0.4245 0.107 Uiso 0.556(10) 1 calc PR C 1
C11E C 0.227(10) 0.399(5) 0.396(9) 0.067(8) Uani 0.556(10) 1 d PGDU C 1
H11 H 0.2222 0.4308 0.4025 0.080 Uiso 0.556(10) 1 calc PR C 1
C12E C 0.172(8) 0.374(4) 0.374(7) 0.067(8) Uani 0.556(10) 1 d PGDU C 1
H12A H 0.1313 0.3889 0.3649 0.080 Uiso 0.556(10) 1 calc PR C 1
Cl6A Cl 0.391(8) 0.293(5) 0.335(8) 0.147(7) Uani 0.444(10) 1 d PD C 2
C7F C 0.324(8) 0.323(6) 0.363(6) 0.087(13) Uani 0.444(10) 1 d PGDU C 2
C8F C 0.329(10) 0.371(6) 0.373(10) 0.072(10) Uani 0.444(10) 1 d PGDU C 2
H8F H 0.3697 0.3872 0.3634 0.086 Uiso 0.444(10) 1 calc PR C 2
C9F C 0.275(13) 0.396(7) 0.395(11) 0.067(10) Uani 0.444(10) 1 d PGDU C 2
H9F H 0.2783 0.4284 0.4013 0.080 Uiso 0.444(10) 1 calc PR C 2
C10F C 0.214(11) 0.373(10) 0.409(10) 0.087(13) Uani 0.444(10) 1 d PGDU C 2
H10A H 0.1775 0.3891 0.4240 0.104 Uiso 0.444(10) 1 calc PR C 2
C11F C 0.209(10) 0.324(10) 0.400(13) 0.106(16) Uani 0.444(10) 1 d PGDU C 2
H11A H 0.1681 0.3086 0.4088 0.127 Uiso 0.444(10) 1 calc PR C 2
C12F C 0.263(10) 0.300(7) 0.377(12) 0.100(16) Uani 0.444(10) 1 d PGDU C 2
H12B H 0.2595 0.2674 0.3710 0.120 Uiso 0.444(10) 1 calc PR C 2
Cl7 Cl 0.623(4) 0.732(3) 0.477(4) 0.081(3) Uani 0.554(12) 1 d PD D 1
C13E C 0.709(5) 0.738(4) 0.485(4) 0.047(6) Uani 0.554(12) 1 d PGDU D 1
C14E C 0.753(6) 0.700(4) 0.475(6) 0.029(7) Uani 0.554(12) 1 d PGDU D 1
H14A H 0.7357 0.6716 0.4640 0.035 Uiso 0.554(12) 1 calc PR D 1
C15E C 0.824(5) 0.706(6) 0.482(8) 0.056(7) Uani 0.554(12) 1 d PGDU D 1
H15A H 0.8537 0.6811 0.4750 0.068 Uiso 0.554(12) 1 calc PR D 1
C16E C 0.850(5) 0.749(7) 0.498(8) 0.075(10) Uani 0.554(12) 1 d PGDU D 1
H16A H 0.8976 0.7533 0.5026 0.090 Uiso 0.554(12) 1 calc PR D 1
C17E C 0.806(7) 0.787(6) 0.508(10) 0.077(9) Uani 0.554(12) 1 d PGDU D 1
H17B H 0.8236 0.8159 0.5193 0.092 Uiso 0.554(12) 1 calc PR D 1
C18E C 0.735(7) 0.781(4) 0.502(8) 0.083(10) Uani 0.554(12) 1 d PGDU D 1
H18B H 0.7057 0.8063 0.5083 0.100 Uiso 0.554(12) 1 calc PR D 1
C13F C 0.788(6) 0.740(5) 0.486(5) 0.048(8) Uani 0.446(12) 1 d PGDU D 2
C14F C 0.745(7) 0.703(6) 0.476(10) 0.09(2) Uani 0.446(12) 1 d PGDU D 2
H14 H 0.7630 0.6737 0.4655 0.113 Uiso 0.446(12) 1 calc PR D 2
C15F C 0.674(7) 0.708(8) 0.482(11) 0.055(8) Uani 0.446(12) 1 d PGDU D 2
H15 H 0.6447 0.6825 0.4749 0.066 Uiso 0.446(12) 1 calc PR D 2
C16F C 0.647(6) 0.751(9) 0.497(9) 0.065(10) Uani 0.446(12) 1 d PGDU D 2
H16 H 0.5992 0.7546 0.5011 0.078 Uiso 0.446(12) 1 calc PR D 2
C17F C 0.690(9) 0.789(7) 0.507(12) 0.080(12) Uani 0.446(12) 1 d PGDU D 2
H17A H 0.6719 0.8179 0.5179 0.096 Uiso 0.446(12) 1 calc PR D 2
C18F C 0.761(8) 0.784(6) 0.502(10) 0.063(9) Uani 0.446(12) 1 d PGDU D 2
H18A H 0.7902 0.8090 0.5085 0.075 Uiso 0.446(12) 1 calc PR D 2
Cl7A Cl 0.876(5) 0.734(5) 0.479(6) 0.095(5) Uani 0.446(12) 1 d PD D 2
C19E C 0.220(8) 0.542(5) 0.449(5) 0.108(13) Uiso 0.564(11) 1 d PGD E 1
C20E C 0.233(9) 0.589(6) 0.435(8) 0.072(8) Uiso 0.564(11) 1 d PGD E 1
H20A H 0.2776 0.6012 0.4396 0.087 Uiso 0.564(11) 1 calc PR E 1
C21E C 0.181(11) 0.617(6) 0.415(9) 0.091(10) Uiso 0.564(11) 1 d PGD E 1
H21A H 0.1903 0.6486 0.4054 0.109 Uiso 0.564(11) 1 calc PR E 1
C22E C 0.115(10) 0.599(8) 0.408(8) 0.074(8) Uiso 0.564(11) 1 d PGD E 1
H22B H 0.0801 0.6182 0.3945 0.088 Uiso 0.564(11) 1 calc PR E 1
C23E C 0.101(8) 0.553(9) 0.422(11) 0.16(2) Uiso 0.564(11) 1 d PGD E 1
H23B H 0.0572 0.5405 0.4177 0.193 Uiso 0.564(11) 1 calc PR E 1
C24E C 0.154(9) 0.524(6) 0.443(10) 0.096(11) Uiso 0.564(11) 1 d PGD E 1
H24A H 0.1444 0.4932 0.4518 0.116 Uiso 0.564(11) 1 calc PR E 1
Cl8 Cl 0.284(8) 0.507(6) 0.475(6) 0.159(6) Uiso 0.564(11) 1 d PD E 1
C19F C 0.283(9) 0.542(6) 0.449(6) 0.115(18) Uiso 0.436(11) 1 d PGD E 2
C20F C 0.349(10) 0.524(8) 0.442(12) 0.095(14) Uiso 0.436(11) 1 d PGD E 2
H20 H 0.3582 0.4929 0.4519 0.114 Uiso 0.436(11) 1 calc PR E 2
C21F C 0.401(10) 0.552(11) 0.422(14) 0.16(3) Uiso 0.436(11) 1 d PGD E 2
H21 H 0.4455 0.5401 0.4175 0.189 Uiso 0.436(11) 1 calc PR E 2
C22F C 0.388(13) 0.599(10) 0.408(11) 0.071(11) Uiso 0.436(11) 1 d PGD E 2
H22A H 0.4227 0.6177 0.3940 0.085 Uiso 0.436(11) 1 calc PR E 2
C23F C 0.322(14) 0.617(8) 0.414(12) 0.095(14) Uiso 0.436(11) 1 d PGD E 2
H23A H 0.3126 0.6482 0.4050 0.114 Uiso 0.436(11) 1 calc PR E 2
C24F C 0.269(11) 0.589(7) 0.435(11) 0.068(10) Uiso 0.436(11) 1 d PGD E 2
H24 H 0.2253 0.6010 0.4393 0.081 Uiso 0.436(11) 1 calc PR E 2
Cl8A Cl 0.218(10) 0.507(7) 0.475(8) 0.149(7) Uiso 0.436(11) 1 d PD E 2
C0AA C 0.180(7) -0.037(5) 0.302(5) 0.035(3) Uani 1 1 d U . .
C1AA C 0.319(7) -0.036(5) 0.302(5) 0.036(3) Uani 1 1 d U . .
C2AA C 0.186(7) -0.035(5) 0.202(5) 0.038(3) Uani 1 1 d U . .
C3AA C 0.314(7) -0.034(5) 0.202(5) 0.037(3) Uani 1 1 d U . .
C4AA C 0.186(8) 0.036(5) 0.131(6) 0.044(3) Uani 1 1 d U . .
C5AA C 0.313(8) 0.037(5) 0.131(6) 0.045(3) Uani 1 1 d U . .
C6AA C 0.406(8) 0.072(5) 0.183(6) 0.048(3) Uani 1 1 d U . .
C7AA C 0.321(7) 0.122(5) 0.139(6) 0.043(3) Uani 1 1 d U . .
C8AA C 0.178(7) 0.122(5) 0.139(6) 0.044(3) Uani 1 1 d U . .
C9AA C 0.093(8) 0.073(6) 0.183(6) 0.050(3) Uani 1 1 d U . .
C0BA C 0.119(8) 0.028(5) 0.344(6) 0.045(3) Uani 1 1 d U . .
C1BA C 0.320(8) 0.021(5) 0.376(6) 0.047(3) Uani 1 1 d U . .
C2BA C 0.179(8) 0.021(5) 0.376(6) 0.045(3) Uani 1 1 d U . .
C3BA C 0.182(7) 0.180(5) 0.213(5) 0.039(3) Uani 1 1 d U . .
C4BA C 0.317(7) 0.180(5) 0.213(5) 0.038(3) Uani 1 1 d U . .
C5BA C 0.285(8) -0.050(5) 0.253(6) 0.044(3) Uani 1 1 d U . .
C6BA C 0.128(8) 0.032(5) 0.162(6) 0.048(3) Uani 1 1 d U . .
C C 0.214(8) -0.051(5) 0.253(6) 0.044(3) Uani 1 1 d U . .
C7BA C 0.127(8) 0.111(6) 0.353(6) 0.052(3) Uani 1 1 d U . .
C8BA C 0.382(8) 0.150(6) 0.218(6) 0.053(3) Uani 1 1 d U . .
C9BA C 0.120(8) -0.008(6) 0.299(6) 0.052(3) Uani 1 1 d U . .
C0CA C 0.381(8) 0.116(5) 0.172(6) 0.045(3) Uani 1 1 d U . .
C1CA C 0.286(8) 0.194(5) 0.261(6) 0.047(3) Uani 1 1 d U . .
C2CA C 0.212(8) 0.194(5) 0.261(6) 0.048(3) Uani 1 1 d U . .
C3CA C 0.313(7) 0.177(5) 0.314(5) 0.038(3) Uani 1 1 d U . .
C4CA C 0.185(7) 0.177(5) 0.313(5) 0.039(3) Uani 1 1 d U . .
C5CA C 0.287(8) 0.083(6) 0.119(6) 0.051(3) Uani 1 1 d U . .
C6CA C 0.118(8) 0.115(5) 0.172(6) 0.046(3) Uani 1 1 d U . .
C7CA C 0.370(9) 0.151(6) 0.313(7) 0.055(4) Uani 1 1 d U . .
C8CA C 0.212(8) 0.083(6) 0.119(6) 0.050(3) Uani 1 1 d U . .
C9CA C 0.128(8) 0.150(6) 0.312(6) 0.053(3) Uani 1 1 d U . .
C0DA C 0.118(9) 0.150(6) 0.218(7) 0.056(4) Uani 1 1 d U . .
C1DA C 0.404(9) 0.008(6) 0.249(7) 0.057(4) Uani 1 1 d U . .
C2DA C 0.093(9) 0.136(6) 0.265(7) 0.059(4) Uani 1 1 d U . .
C3DA C 0.372(8) 0.111(6) 0.353(7) 0.055(4) Uani 1 1 d U . .
C4DA C 0.381(8) -0.007(6) 0.298(6) 0.053(3) Uani 1 1 d U . .
C5DA C 0.186(7) 0.106(5) 0.385(6) 0.042(3) Uani 1 1 d U . .
C6DA C 0.313(7) 0.106(5) 0.386(6) 0.043(3) Uani 1 1 d U . .
C7DA C 0.381(8) 0.028(5) 0.344(6) 0.048(3) Uani 1 1 d U . .
C8DA C 0.095(8) 0.071(6) 0.332(7) 0.053(3) Uani 1 1 d U . .
C9DA C 0.285(8) -0.020(6) 0.350(6) 0.054(3) Uani 1 1 d U . .
C0EA C 0.128(9) -0.008(6) 0.203(7) 0.056(4) Uani 1 1 d U . .
C1EA C 0.404(8) 0.070(6) 0.332(6) 0.052(3) Uani 1 1 d U . .
C2EA C 0.287(9) 0.060(6) 0.398(7) 0.058(4) Uani 1 1 d U . .
C3EA C 0.373(8) 0.033(5) 0.162(6) 0.048(3) Uani 1 1 d U . .
C4EA C 0.427(11) 0.056(7) 0.240(8) 0.075(5) Uani 1 1 d U . .
C5EA C 0.211(9) 0.059(6) 0.398(7) 0.057(4) Uani 1 1 d U . .
C6EA C 0.283(9) 0.164(6) 0.166(7) 0.058(4) Uani 1 1 d U . .
C7EA C 0.405(9) 0.136(6) 0.266(7) 0.059(4) Uani 1 1 d U . .
C8EA C 0.216(9) -0.020(6) 0.350(7) 0.055(4) Uani 1 1 d U . .
C9EA C 0.095(9) 0.007(6) 0.249(7) 0.061(4) Uani 1 1 d U . .
C0FA C 0.071(10) 0.057(7) 0.239(8) 0.073(5) Uani 1 1 d U . .
C1FA C 0.372(9) -0.007(6) 0.203(7) 0.055(4) Uani 1 1 d U . .
C2FA C 0.250(10) -0.025(7) 0.168(8) 0.067(4) Uani 1 1 d U . .
C3FA C 0.248(11) 0.168(7) 0.347(8) 0.074(5) Uani 1 1 d U . .
C4FA C 0.250(11) 0.009(7) 0.134(8) 0.078(5) Uani 1 1 d U . .
C5FA C 0.072(10) 0.086(7) 0.275(8) 0.071(4) Uani 1 1 d U . .
C6FA C 0.428(10) 0.087(7) 0.275(8) 0.073(5) Uani 1 1 d U . .
C7FA C 0.248(11) 0.134(7) 0.382(8) 0.077(5) Uani 1 1 d U . .
C8FA C 0.216(9) 0.164(6) 0.166(7) 0.057(4) Uani 1 1 d U . .

loop_
_atom_site_aniso_label
_atom_site_aniso_U_11
_atom_site_aniso_U_22
_atom_site_aniso_U_33
_atom_site_aniso_U_23
_atom_site_aniso_U_13
_atom_site_aniso_U_12
C1 0.017(2) 0.017(2) 0.017(2) 0.0003(10) -0.0002(10) 0.0003(10)
C1C 0.053(4) 0.053(4) 0.053(4) 0.0003(10) -0.0004(10) -0.0001(10)
C2 0.017(2) 0.017(2) 0.017(2) 0.0002(10) -0.0003(10) -0.0001(10)
C2C 0.053(4) 0.053(4) 0.053(4) 0.0002(10) 0.0004(10) -0.0001(10)
C3 0.016(2) 0.017(2) 0.016(2) 0.0003(10) 0.0003(10) 0.0001(10)
C3C 0.043(3) 0.043(3) 0.043(3) 0.0007(10) 0.0004(10) 0.0000(10)
C4 0.018(2) 0.018(2) 0.018(2) 0.0004(10) -0.0001(10) -0.0001(10)
C4C 0.056(4) 0.055(4) 0.055(4) 0.0008(10) 0.0000(10) 0.0001(10)
C5 0.014(2) 0.014(2) 0.014(2) -0.0002(10) 0.0002(10) -0.0005(10)
C5C 0.047(3) 0.047(3) 0.047(3) 0.0006(10) -0.0004(10) -0.0001(10)
C6 0.016(2) 0.015(2) 0.015(2) -0.0001(10) 0.0001(10) -0.0001(10)
C6C 0.055(4) 0.056(4) 0.055(4) -0.0002(10) -0.0004(10) 0.0000(10)
C7 0.018(2) 0.019(2) 0.019(2) -0.0002(10) 0.0004(10) 0.0002(10)
C7C 0.056(4) 0.056(4) 0.056(4) -0.0007(10) -0.0001(10) 0.0000(10)
C8 0.019(2) 0.020(2) 0.020(2) -0.0002(10) -0.0001(10) 0.0001(10)
C8C 0.053(4) 0.053(4) 0.053(4) -0.0006(10) 0.0002(10) 0.0000(10)
C9 0.013(2) 0.013(2) 0.013(2) -0.0002(10) 0.0002(10) 0.0000(10)
C9C 0.051(3) 0.051(3) 0.051(3) -0.0003(10) 0.0005(10) -0.0002(10)
C10 0.015(2) 0.015(2) 0.015(2) -0.0002(10) -0.0004(10) 0.0000(10)
C10C 0.047(3) 0.047(3) 0.047(3) -0.0001(10) 0.0006(10) 0.0001(10)
C11 0.013(2) 0.013(2) 0.013(2) 0.0001(10) 0.0000(10) 0.0001(10)
C11C 0.044(3) 0.045(3) 0.044(3) 0.0002(10) 0.0003(10) -0.0003(10)
C12 0.022(2) 0.022(2) 0.022(2) -0.0001(10) -0.0002(10) -0.0001(10)
C12C 0.046(3) 0.046(3) 0.046(3) 0.0004(10) 0.0005(10) -0.0005(10)
C13 0.021(2) 0.021(2) 0.021(2) 0.0000(10) 0.0002(10) 0.0001(10)
C13C 0.052(3) 0.052(3) 0.052(3) 0.0002(10) 0.0003(10) -0.0006(10)
C14 0.013(2) 0.013(2) 0.013(2) 0.0000(10) -0.0001(10) -0.0002(10)
C14C 0.055(4) 0.055(4) 0.055(4) 0.0001(10) 0.0001(10) -0.0003(10)
C15 0.015(2) 0.015(2) 0.015(2) -0.0003(10) 0.0003(10) 0.0001(10)
C15C 0.051(3) 0.051(3) 0.051(3) 0.0005(10) 0.0000(10) 0.0000(10)
C16 0.014(2) 0.014(2) 0.014(2) -0.0002(10) 0.0000(10) 0.0002(10)
C16C 0.056(4) 0.055(4) 0.055(4) 0.0002(10) 0.0000(10) 0.0005(10)
C17 0.020(2) 0.020(2) 0.020(2) -0.0002(10) 0.0001(10) 0.0000(10)
C17C 0.055(4) 0.054(4) 0.055(4) 0.0003(10) -0.0002(10) 0.0006(10)
C18 0.018(2) 0.018(2) 0.018(2) -0.0001(10) -0.0005(10) -0.0001(10)
C18C 0.046(3) 0.046(3) 0.046(3) 0.0003(10) -0.0005(10) 0.0006(10)
C19 0.014(2) 0.014(2) 0.014(2) -0.0003(10) -0.0002(10) 0.0003(10)
C19C 0.045(3) 0.046(3) 0.045(3) 0.0002(10) -0.0002(10) 0.0004(10)
C20 0.013(2) 0.013(2) 0.0128(19) -0.0001(10) 0.0000(10) 0.0005(10)
C20C 0.047(3) 0.048(3) 0.048(3) -0.0002(10) -0.0005(10) -0.0001(10)
C21 0.017(2) 0.018(2) 0.017(2) 0.0001(10) 0.0000(10) -0.0004(10)
C21C 0.049(3) 0.049(3) 0.049(3) -0.0003(10) -0.0003(10) -0.0004(10)
C22 0.027(2) 0.028(2) 0.027(2) -0.0002(10) 0.0003(10) -0.0006(10)
C22C 0.049(3) 0.049(3) 0.049(3) -0.0008(10) -0.0001(10) -0.0003(10)
C23 0.036(3) 0.037(3) 0.036(3) 0.0002(10) 0.0006(10) -0.0007(10)
C23C 0.053(4) 0.052(4) 0.053(4) -0.0008(10) 0.0002(10) 0.0002(10)
C24 0.030(3) 0.031(3) 0.030(3) 0.0003(10) 0.0003(10) 0.0004(10)
C24C 0.050(3) 0.050(3) 0.051(3) -0.0002(10) 0.0004(10) 0.0004(10)
C25 0.028(2) 0.028(2) 0.028(2) -0.0001(10) -0.0002(10) 0.0003(10)
C25C 0.044(3) 0.045(3) 0.045(3) 0.0000(10) 0.0000(10) -0.0003(10)
C26 0.021(2) 0.020(2) 0.020(2) 0.0001(10) 0.0000(10) -0.0001(10)
C26C 0.048(3) 0.049(3) 0.049(3) 0.0000(10) 0.0000(10) -0.0007(10)
C27 0.019(2) 0.019(2) 0.019(2) 0.0002(10) -0.0003(10) 0.0002(10)
C27C 0.054(4) 0.053(4) 0.054(4) -0.0004(10) 0.0000(10) -0.0004(10)
C28 0.032(3) 0.032(3) 0.032(3) 0.0001(10) -0.0006(10) 0.0000(10)
C28C 0.053(4) 0.052(4) 0.053(4) -0.0004(10) 0.0001(10) 0.0003(10)
C29 0.040(3) 0.040(3) 0.040(3) 0.0005(10) -0.0005(10) 0.0000(10)
C29C 0.048(3) 0.048(3) 0.048(3) 0.0001(10) 0.0001(10) 0.0007(10)
C30 0.028(2) 0.028(2) 0.028(2) 0.0001(10) -0.0006(10) 0.0004(10)
C30C 0.047(3) 0.047(3) 0.047(3) 0.0001(10) 0.0000(10) 0.0004(10)
C31 0.036(3) 0.036(3) 0.036(3) -0.0002(10) -0.0007(10) -0.0002(10)
C31C 0.054(4) 0.054(4) 0.055(4) -0.0004(10) 0.0000(10) -0.0004(10)
C32 0.031(3) 0.031(3) 0.031(3) 0.0002(10) -0.0005(10) 0.0001(10)
C32C 0.054(4) 0.054(4) 0.055(4) -0.0005(10) 0.0000(10) 0.0003(10)
C33 0.017(2) 0.018(2) 0.018(2) 0.0001(10) 0.0003(10) -0.0003(10)
C33C 0.049(3) 0.049(3) 0.050(3) 0.0002(10) 0.0001(10) 0.0004(10)
C34 0.030(3) 0.030(3) 0.031(3) 0.0002(10) 0.0007(10) 0.0001(10)
C34C 0.046(3) 0.047(3) 0.047(3) 0.0002(10) -0.0001(10) 0.0000(10)
C35 0.040(3) 0.040(3) 0.040(3) 0.0003(10) 0.0005(10) 0.0000(10)
C35C 0.062(4) 0.062(4) 0.062(4) -0.0003(10) -0.0005(10) -0.0005(10)
C36 0.029(3) 0.029(3) 0.029(2) 0.0001(10) 0.0006(10) -0.0005(10)
C36C 0.058(4) 0.057(4) 0.057(4) -0.0007(10) -0.0001(10) -0.0004(10)
C37 0.035(3) 0.035(3) 0.035(3) -0.0002(10) 0.0007(10) 0.0002(10)
C37C 0.057(4) 0.057(4) 0.057(4) -0.0007(10) 0.0002(10) 0.0005(10)
C38 0.030(3) 0.030(3) 0.030(3) 0.0002(10) 0.0005(10) 0.0000(10)
C38C 0.061(4) 0.061(4) 0.061(4) -0.0002(10) 0.0004(10) 0.0005(10)
C39 0.018(2) 0.018(2) 0.018(2) 0.0002(10) 0.0000(10) 0.0003(10)
C39C 0.046(3) 0.047(3) 0.047(3) 0.0001(10) 0.0000(10) 0.0000(10)
C40 0.020(2) 0.020(2) 0.020(2) 0.0001(10) -0.0001(10) 0.0001(10)
C40C 0.047(3) 0.047(3) 0.047(3) 0.0002(10) -0.0002(10) -0.0004(10)
C41 0.030(3) 0.030(3) 0.029(3) -0.0002(10) 0.0002(10) -0.0003(10)
C41C 0.048(3) 0.048(3) 0.048(3) 0.0004(10) 0.0003(10) -0.0004(10)
C42C 0.058(4) 0.058(4) 0.058(4) 0.0004(10) 0.0001(10) -0.0005(10)
C42 0.031(3) 0.031(3) 0.030(3) 0.0003(10) -0.0003(10) -0.0004(10)
C43 0.036(3) 0.037(3) 0.036(3) 0.0003(10) -0.0006(10) 0.0007(10)
C43C 0.057(4) 0.057(4) 0.057(4) 0.0008(10) 0.0000(10) 0.0001(10)
C44 0.029(3) 0.030(3) 0.029(3) -0.0002(10) -0.0003(10) 0.0006(10)
C44C 0.055(4) 0.055(4) 0.055(4) 0.0005(10) 0.0000(10) 0.0006(10)
C45C 0.050(3) 0.050(3) 0.050(3) 0.0005(10) -0.0002(10) 0.0005(10)
C46C 0.048(3) 0.049(3) 0.049(3) 0.0006(10) -0.0002(10) 0.0002(10)
C47C 0.049(3) 0.049(3) 0.049(3) 0.0004(10) -0.0005(10) 0.0000(10)
C48C 0.047(3) 0.048(3) 0.047(3) 0.0000(10) -0.0004(10) -0.0003(10)
C49C 0.060(4) 0.060(4) 0.060(4) -0.0002(10) -0.0004(10) -0.0001(10)
C50C 0.060(4) 0.060(4) 0.060(4) -0.0007(10) 0.0000(10) 0.0000(10)
C51C 0.061(4) 0.061(4) 0.060(4) -0.0007(10) 0.0000(10) 0.0000(10)
C52C 0.058(4) 0.058(4) 0.057(4) -0.0002(10) 0.0003(10) 0.0001(10)
C53C 0.046(3) 0.046(3) 0.046(3) 0.0000(10) 0.0004(10) 0.0003(10)
C54C 0.047(3) 0.047(3) 0.047(3) 0.0003(10) 0.0007(10) 0.0001(10)
C55C 0.045(3) 0.045(3) 0.045(3) 0.0007(10) 0.0003(10) -0.0003(10)
C56C 0.053(4) 0.053(4) 0.052(4) 0.0004(10) -0.0001(10) -0.0001(10)
C57C 0.053(4) 0.053(4) 0.053(4) 0.0003(10) 0.0001(10) 0.0001(10)
C58C 0.055(4) 0.056(4) 0.055(4) 0.0006(10) 0.0002(10) -0.0002(10)
C59C 0.056(4) 0.056(4) 0.056(4) 0.0009(10) 0.0001(10) 0.0000(10)
C60C 0.056(4) 0.056(4) 0.056(4) 0.0007(10) -0.0003(10) 0.0001(10)
C45 0.014(3) 0.014(3) 0.014(3) -0.0001(10) -0.0001(10) -0.0002(10)
C46 0.018(4) 0.018(4) 0.018(4) -0.0001(10) -0.0001(10) -0.0001(10)
C47 0.028(4) 0.028(4) 0.028(4) -0.0001(10) 0.0001(10) -0.0002(10)
C48 0.034(5) 0.034(5) 0.034(5) -0.0001(10) 0.0001(10) -0.0002(10)
C49 0.026(4) 0.026(4) 0.026(4) 0.0000(10) 0.0002(10) -0.0002(10)
C50 0.033(5) 0.033(5) 0.033(5) -0.0001(10) 0.0002(10) -0.0001(10)
C51 0.020(4) 0.020(4) 0.020(4) 0.0000(10) -0.0001(10) -0.0002(10)
C52 0.019(4) 0.019(4) 0.019(4) -0.0001(10) -0.0002(10) -0.0001(10)
C53 0.016(3) 0.016(3) 0.016(3) 0.0000(10) -0.0001(10) -0.0001(10)
C54 0.026(4) 0.026(4) 0.026(4) 0.0001(10) -0.0002(10) 0.0000(10)
C55 0.032(4) 0.032(4) 0.032(4) 0.0000(10) 0.0001(10) 0.0001(10)
C56 0.039(5) 0.039(5) 0.039(5) 0.0001(10) -0.0001(10) 0.0001(10)
C57 0.037(5) 0.037(5) 0.037(5) 0.0002(10) -0.0003(10) 0.0002(10)
C58 0.035(5) 0.035(5) 0.035(5) 0.0000(10) -0.0001(10) 0.0001(10)
C59 0.021(4) 0.021(4) 0.021(4) 0.0000(10) -0.0001(10) 0.0001(10)
C60 0.019(4) 0.019(4) 0.019(4) 0.0000(10) 0.0001(10) -0.0003(10)
C61 0.020(4) 0.020(4) 0.020(4) 0.0001(10) 0.0000(10) -0.0001(10)
C62 0.018(4) 0.018(4) 0.018(4) 0.0001(10) -0.0002(10) 0.0001(10)
C63 0.025(4) 0.025(4) 0.025(4) 0.0000(10) 0.0000(10) 0.0001(10)
C64 0.033(5) 0.033(5) 0.033(5) 0.0000(10) 0.0003(10) 0.0002(10)
C65 0.036(5) 0.036(5) 0.036(5) -0.0001(10) 0.0002(10) 0.0002(10)
C66 0.025(4) 0.025(4) 0.025(4) -0.0001(10) -0.0001(10) -0.0001(10)
C67 0.012(3) 0.012(3) 0.013(3) 0.0000(10) -0.0001(10) 0.0001(10)
C68 0.009(3) 0.009(3) 0.009(3) 0.0002(10) 0.0000(10) 0.0000(10)
C69 0.010(3) 0.010(3) 0.009(3) 0.0001(10) -0.0001(10) 0.0000(10)
C70 0.018(4) 0.018(4) 0.018(4) 0.0000(10) 0.0002(10) 0.0002(10)
C71 0.026(4) 0.025(4) 0.026(4) -0.0001(10) 0.0002(10) 0.0000(10)
C72 0.026(4) 0.026(4) 0.026(4) -0.0001(10) -0.0003(10) -0.0001(10)
C73 0.025(4) 0.025(4) 0.025(4) 0.0000(10) -0.0005(10) 0.0000(10)
C74 0.022(4) 0.022(4) 0.022(4) 0.0002(10) -0.0003(10) 0.0000(10)
C75 0.020(4) 0.019(4) 0.019(4) -0.0001(10) -0.0002(10) 0.0002(10)
C76 0.014(3) 0.014(3) 0.014(3) 0.0000(10) 0.0001(10) 0.0001(10)
N6 0.020(3) 0.020(3) 0.020(3) 0.0000(10) 0.0000(10) -0.0002(10)
N8 0.014(3) 0.014(3) 0.014(3) 0.0000(10) -0.0002(10) -0.0001(10)
N10 0.012(3) 0.012(3) 0.012(3) -0.0002(10) 0.0000(10) 0.0001(10)
C45A 0.016(5) 0.016(5) 0.016(5) -0.0001(10) -0.0001(10) 0.0002(10)
C46A 0.021(5) 0.021(5) 0.021(5) 0.0000(10) 0.0000(10) -0.0001(10)
C47A 0.029(6) 0.029(6) 0.029(6) 0.0000(10) 0.0001(10) -0.0001(10)
C48A 0.034(6) 0.034(6) 0.034(6) 0.0002(10) 0.0002(10) -0.0001(10)
C49A 0.037(6) 0.037(6) 0.037(6) 0.0001(10) 0.0001(10) 0.0000(10)
C50A 0.027(5) 0.027(6) 0.027(5) 0.0000(10) 0.0000(10) -0.0001(10)
C51A 0.024(5) 0.024(5) 0.024(5) 0.0001(10) 0.0001(10) 0.0001(10)
C52A 0.009(4) 0.009(4) 0.009(4) 0.0000(10) 0.0001(10) 0.0001(10)
C53A 0.015(5) 0.015(5) 0.015(5) -0.0001(10) 0.0002(10) 0.0000(10)
C54A 0.017(5) 0.017(5) 0.017(5) 0.0000(10) 0.0001(10) 0.0002(10)
C55A 0.031(6) 0.031(6) 0.031(6) 0.0000(10) -0.0002(10) 0.0001(10)
C56A 0.024(5) 0.024(5) 0.024(5) 0.0000(10) -0.0002(10) 0.0001(10)
C57A 0.032(6) 0.032(6) 0.032(6) 0.0000(10) -0.0001(10) 0.0001(10)
C58A 0.021(5) 0.021(5) 0.021(5) -0.0001(10) -0.0001(10) 0.0001(10)
C59A 0.017(5) 0.017(5) 0.018(5) -0.0001(10) 0.0001(10) 0.0001(10)
C60A 0.006(4) 0.006(4) 0.006(4) -0.0001(10) 0.0001(10) 0.0001(10)
C61A 0.008(4) 0.008(4) 0.008(4) 0.0000(10) 0.0000(10) -0.0002(10)
C62A 0.015(5) 0.015(5) 0.015(5) 0.0000(10) 0.0002(10) -0.0001(10)
C63A 0.021(5) 0.021(5) 0.021(5) 0.0001(10) 0.0002(10) -0.0001(10)
C64A 0.024(5) 0.024(5) 0.024(5) 0.0000(10) 0.0004(10) 0.0001(10)
C65A 0.027(6) 0.027(6) 0.027(6) -0.0001(10) 0.0002(10) 0.0001(10)
C66A 0.024(5) 0.024(5) 0.024(5) -0.0001(10) 0.0000(10) 0.0000(10)
C67A 0.017(5) 0.017(5) 0.017(5) 0.0000(10) 0.0001(10) 0.0000(10)
C68A 0.015(5) 0.015(5) 0.015(5) 0.0000(10) 0.0000(10) -0.0001(10)
C69A 0.028(6) 0.028(6) 0.028(6) 0.0001(10) 0.0001(10) 0.0001(10)
C70A 0.007(4) 0.007(4) 0.007(4) 0.0001(10) 0.0001(10) -0.0001(10)
C71A 0.023(5) 0.023(5) 0.023(5) 0.0000(10) 0.0001(10) 0.0001(10)
C72A 0.033(6) 0.033(6) 0.033(6) 0.0000(10) -0.0001(10) -0.0002(10)
C73A 0.027(6) 0.028(6) 0.028(6) 0.0001(10) -0.0001(10) -0.0002(10)
C74A 0.022(5) 0.023(5) 0.023(5) 0.0000(10) -0.0001(10) -0.0001(10)
C75A 0.013(4) 0.013(4) 0.013(4) 0.0002(10) 0.0002(10) -0.0001(10)
C76A 0.015(5) 0.015(5) 0.015(5) 0.0000(10) 0.0000(10) 0.0000(10)
N6A 0.019(4) 0.020(4) 0.019(4) 0.0001(10) 0.0000(10) 0.0002(10)
N8A 0.013(4) 0.013(4) 0.013(4) 0.0000(10) 0.0000(10) 0.0000(10)
N10A 0.017(4) 0.017(4) 0.017(4) -0.0002(10) -0.0001(10) -0.0001(10)
N12A 0.012(4) 0.012(4) 0.012(4) 0.0001(10) 0.0000(10) 0.0000(10)
Dy1 0.0109(2) 0.0107(2) 0.0116(2) 0.0000(2) 0.00025(18) -0.0001(2)
Cl1 0.0364(16) 0.097(3) 0.0235(14) 0.0053(15) 0.0165(12) 0.0184(16)
Cl2 0.0456(17) 0.063(2) 0.0380(16) 0.0032(14) -0.0281(13) 0.0114(15)
Cl3 0.0504(18) 0.063(2) 0.0387(16) 0.0032(14) 0.0308(14) -0.0116(15)
Cl4 0.0352(16) 0.099(3) 0.0244(14) 0.0052(15) -0.0163(12) -0.0178(16)
N1 0.0148(17) 0.0149(17) 0.0149(17) -0.0003(10) -0.0003(10) 0.0002(10)
N2 0.0131(17) 0.0132(17) 0.0130(17) 0.0000(10) -0.0004(10) -0.0001(10)
N3 0.0113(17) 0.0115(17) 0.0117(17) 0.0000(10) -0.0002(10) 0.0001(10)
N4 0.0132(17) 0.0132(17) 0.0130(17) 0.0000(10) 0.0001(10) 0.0000(10)
N5 0.032(2) 0.031(2) 0.032(2) -0.0003(10) 0.0015(10) -0.0004(10)
N7 0.032(2) 0.030(2) 0.031(2) -0.0002(10) -0.0015(10) 0.0005(10)
N9 0.0209(19) 0.0209(19) 0.0218(19) -0.0003(10) 0.0008(10) 0.0001(10)
N11 0.0221(19) 0.0216(19) 0.0225(19) -0.0005(10) -0.0007(10) 0.0004(10)
C1E 0.050(11) 0.049(11) 0.050(11) 0.0002(10) 0.0001(10) 0.0000(10)
C2E 0.056(7) 0.056(7) 0.056(7) -0.0001(10) -0.0001(10) -0.0002(10)
C3E 0.057(7) 0.057(7) 0.057(7) 0.0001(10) 0.0002(10) 0.0001(10)
C4E 0.046(6) 0.046(6) 0.047(6) 0.0001(10) 0.0000(10) -0.0003(10)
C5E 0.057(7) 0.057(7) 0.057(7) 0.0001(10) -0.0001(10) -0.0002(10)
C6E 0.050(6) 0.050(6) 0.050(6) 0.0001(10) 0.0000(10) 0.0001(10)
Cl5 0.067(5) 0.040(4) 0.141(8) 0.026(4) -0.019(5) -0.006(3)
Cl5A 0.072(7) 0.040(5) 0.137(10) 0.029(5) 0.026(6) 0.007(4)
C1F 0.057(17) 0.057(17) 0.057(17) 0.0001(10) 0.0000(10) 0.0000(10)
C2F 0.048(8) 0.048(8) 0.048(8) -0.0001(10) 0.0001(10) 0.0002(10)
C3F 0.055(9) 0.055(9) 0.056(9) 0.0001(10) -0.0001(10) -0.0001(10)
C4F 0.047(8) 0.047(8) 0.047(8) 0.0000(10) 0.0000(10) 0.0002(10)
C5F 0.051(8) 0.051(8) 0.051(8) 0.0000(10) 0.0001(10) 0.0000(10)
C6F 0.052(8) 0.051(8) 0.052(8) 0.0000(10) 0.0000(10) -0.0001(10)
Cl6 0.121(9) 0.080(7) 0.228(15) -0.040(8) 0.070(9) 0.000(6)
C7E 0.082(9) 0.082(9) 0.082(9) 0.0000(10) 0.0002(10) -0.0001(10)
C8E 0.066(8) 0.066(8) 0.066(8) 0.0000(10) 0.0001(10) 0.0001(10)
C9E 0.092(11) 0.092(11) 0.092(11) 0.0000(10) 0.0000(10) 0.0001(10)
C10E 0.089(10) 0.089(10) 0.089(10) 0.0000(10) -0.0001(10) 0.0000(10)
C11E 0.067(8) 0.067(8) 0.067(8) 0.0000(10) 0.0000(10) 0.0001(10)
C12E 0.067(8) 0.067(8) 0.067(8) 0.0000(10) 0.0002(10) 0.0000(10)
Cl6A 0.107(11) 0.099(10) 0.23(2) -0.043(11) -0.060(11) -0.006(8)
C7F 0.087(13) 0.087(13) 0.087(13) 0.0000(10) -0.0002(10) 0.0000(10)
C8F 0.072(11) 0.072(11) 0.072(11) 0.0000(10) -0.0001(10) 0.0000(10)
C9F 0.067(10) 0.067(10) 0.067(10) 0.0000(10) 0.0000(10) 0.0000(10)
C10F 0.087(13) 0.087(13) 0.087(13) 0.0000(10) 0.0000(10) 0.0000(10)
C11F 0.106(16) 0.106(16) 0.106(16) 0.0000(10) 0.0000(10) 0.0000(10)
C12F 0.100(16) 0.100(16) 0.100(16) 0.0000(10) 0.0000(10) 0.0000(10)
Cl7 0.048(4) 0.085(6) 0.112(7) 0.034(5) 0.004(4) 0.004(4)
C13E 0.047(6) 0.047(6) 0.047(6) 0.0001(10) 0.0002(10) 0.0000(10)
C14E 0.029(7) 0.029(7) 0.029(7) -0.0001(10) 0.0001(10) 0.0000(10)
C15E 0.056(7) 0.056(7) 0.056(7) 0.0000(10) 0.0001(10) 0.0000(10)
C16E 0.075(10) 0.075(10) 0.075(10) -0.0001(10) 0.0001(10) 0.0000(10)
C17E 0.077(9) 0.077(9) 0.077(9) -0.0001(10) 0.0000(10) -0.0001(10)
C18E 0.083(10) 0.083(10) 0.083(10) 0.0000(10) 0.0000(10) 0.0000(10)
C13F 0.048(8) 0.048(8) 0.048(8) 0.0000(10) -0.0001(10) 0.0000(10)
C14F 0.09(2) 0.09(2) 0.09(2) 0.0000(10) 0.0000(10) 0.0000(10)
C15F 0.055(8) 0.055(8) 0.055(8) 0.0001(10) -0.0001(10) -0.0001(10)
C16F 0.065(11) 0.065(11) 0.065(11) 0.0000(10) 0.0000(10) 0.0000(10)
C17F 0.080(12) 0.080(12) 0.080(12) -0.0001(10) 0.0000(10) 0.0001(10)
C18F 0.063(9) 0.063(9) 0.063(9) -0.0001(10) -0.0001(10) 0.0000(10)
Cl7A 0.052(6) 0.110(9) 0.123(10) 0.051(8) -0.002(6) -0.007(6)
C0AA 0.036(3) 0.035(3) 0.035(3) 0.0002(10) 0.0003(10) -0.0009(10)
C1AA 0.037(3) 0.036(3) 0.036(3) 0.0002(10) -0.0003(10) 0.0008(10)
C2AA 0.039(3) 0.038(3) 0.038(3) -0.0004(10) -0.0002(10) -0.0008(10)
C3AA 0.038(3) 0.037(3) 0.037(3) -0.0003(10) 0.0002(10) 0.0007(10)
C4AA 0.044(3) 0.044(3) 0.043(3) -0.0006(10) -0.0010(10) 0.0006(10)
C5AA 0.045(3) 0.045(3) 0.044(3) -0.0006(10) 0.0008(10) -0.0005(10)
C6AA 0.047(3) 0.048(3) 0.047(3) 0.0001(10) 0.0008(10) 0.0001(10)
C7AA 0.044(3) 0.043(3) 0.043(3) 0.0008(10) 0.0010(10) 0.0001(10)
C8AA 0.044(3) 0.044(3) 0.044(3) 0.0007(10) -0.0010(10) -0.0002(10)
C9AA 0.050(3) 0.050(3) 0.050(3) 0.0000(10) -0.0007(10) -0.0001(10)
C0BA 0.044(3) 0.045(3) 0.045(3) 0.0002(10) 0.0010(10) -0.0006(10)
C1BA 0.047(3) 0.047(3) 0.047(3) 0.0006(10) -0.0009(10) 0.0002(10)
C2BA 0.045(3) 0.045(3) 0.045(3) 0.0007(10) 0.0010(10) -0.0002(10)
C3BA 0.040(3) 0.039(3) 0.039(3) 0.0003(10) -0.0002(10) 0.0007(10)
C4BA 0.039(3) 0.038(3) 0.038(3) 0.0003(10) 0.0003(10) -0.0007(10)
C5BA 0.044(3) 0.043(3) 0.044(3) 0.0000(10) -0.0001(10) 0.0002(10)
C6BA 0.048(3) 0.049(3) 0.048(3) 0.0001(10) -0.0011(10) -0.0008(10)
C 0.044(3) 0.043(3) 0.044(3) 0.0000(10) 0.0000(10) -0.0002(10)
C7BA 0.052(3) 0.052(3) 0.051(3) -0.0001(10) 0.0011(10) 0.0006(10)
C8BA 0.053(4) 0.053(4) 0.053(4) 0.0000(10) 0.0004(10) -0.0009(10)
C9BA 0.052(4) 0.052(4) 0.053(4) 0.0002(10) 0.0004(10) -0.0010(10)
C0CA 0.045(3) 0.045(3) 0.045(3) 0.0001(10) 0.0009(10) -0.0005(10)
C1CA 0.047(3) 0.046(3) 0.047(3) 0.0002(10) 0.0002(10) -0.0004(10)
C2CA 0.048(3) 0.047(3) 0.048(3) 0.0002(10) -0.0001(10) 0.0003(10)
C3CA 0.039(3) 0.038(3) 0.038(3) -0.0006(10) -0.0004(10) -0.0007(10)
C4CA 0.039(3) 0.038(3) 0.039(3) -0.0005(10) 0.0005(10) 0.0005(10)
C5CA 0.051(3) 0.052(3) 0.050(3) 0.0002(10) 0.0001(10) 0.0002(10)
C6CA 0.046(3) 0.046(3) 0.046(3) 0.0000(10) -0.0009(10) 0.0003(10)
C7CA 0.055(4) 0.055(4) 0.055(4) -0.0003(10) -0.0006(10) -0.0009(10)
C8CA 0.049(3) 0.050(3) 0.049(3) 0.0003(10) -0.0001(10) -0.0003(10)
C9CA 0.053(4) 0.053(4) 0.053(4) -0.0004(10) 0.0005(10) 0.0008(10)
C0DA 0.056(4) 0.056(4) 0.056(4) 0.0001(10) -0.0004(10) 0.0009(10)
C1DA 0.057(4) 0.057(4) 0.058(4) 0.0001(10) 0.0002(10) 0.0006(10)
C2DA 0.058(4) 0.059(4) 0.059(4) 0.0001(10) 0.0001(10) 0.0005(10)
C3DA 0.055(4) 0.055(4) 0.055(4) 0.0000(10) -0.0010(10) -0.0007(10)
C4DA 0.053(4) 0.053(4) 0.053(4) 0.0002(10) -0.0005(10) 0.0011(10)
C5DA 0.042(3) 0.043(3) 0.042(3) -0.0008(10) 0.0010(10) -0.0004(10)
C6DA 0.043(3) 0.043(3) 0.042(3) -0.0008(10) -0.0009(10) 0.0004(10)
C7DA 0.048(3) 0.048(3) 0.048(3) 0.0002(10) -0.0009(10) 0.0006(10)
C8DA 0.053(4) 0.054(4) 0.053(4) 0.0002(10) 0.0004(10) 0.0002(10)
C9DA 0.054(4) 0.053(4) 0.054(4) 0.0007(10) 0.0000(10) 0.0002(10)
C0EA 0.055(4) 0.055(4) 0.056(4) -0.0001(10) -0.0006(10) -0.0008(10)
C1EA 0.052(4) 0.052(4) 0.052(4) 0.0002(10) -0.0004(10) -0.0002(10)
C2EA 0.058(4) 0.058(4) 0.057(4) 0.0003(10) -0.0002(10) -0.0002(10)
C3EA 0.048(3) 0.049(3) 0.048(3) 0.0001(10) 0.0012(10) 0.0007(10)
C4EA 0.075(5) 0.076(5) 0.076(5) -0.0001(10) 0.0002(10) 0.0001(10)
C5EA 0.057(4) 0.058(4) 0.057(4) 0.0004(10) 0.0003(10) 0.0002(10)
C6EA 0.058(4) 0.058(4) 0.058(4) 0.0007(10) -0.0001(10) -0.0003(10)
C7EA 0.059(4) 0.059(4) 0.060(4) 0.0001(10) -0.0001(10) -0.0005(10)
C8EA 0.056(4) 0.055(4) 0.055(4) 0.0007(10) 0.0000(10) -0.0003(10)
C9EA 0.061(4) 0.061(4) 0.062(4) 0.0001(10) -0.0002(10) -0.0006(10)
C0FA 0.073(5) 0.073(5) 0.073(5) 0.0000(10) -0.0002(10) 0.0000(10)
C1FA 0.055(4) 0.055(4) 0.055(4) 0.0000(10) 0.0007(10) 0.0008(10)
C2FA 0.068(4) 0.067(4) 0.067(4) -0.0004(10) 0.0000(10) 0.0001(10)
C3FA 0.075(5) 0.074(5) 0.074(5) -0.0005(10) 0.0000(10) 0.0001(10)
C4FA 0.078(5) 0.078(5) 0.078(5) -0.0004(10) 0.0000(10) 0.0000(10)
C5FA 0.071(5) 0.071(5) 0.071(5) 0.0000(10) 0.0001(10) 0.0001(10)
C6FA 0.072(5) 0.073(5) 0.073(5) 0.0000(10) 0.0000(10) -0.0002(10)
C7FA 0.077(5) 0.077(5) 0.077(5) -0.0004(10) 0.0001(10) 0.0000(10)
C8FA 0.058(4) 0.057(4) 0.058(4) 0.0007(10) 0.0001(10) 0.0003(10)

loop_
_atom_type_symbol
_atom_type_description
_atom_type_scat_dispersion_real
_atom_type_scat_dispersion_imag
_atom_type_scat_source
C C 0.0181 0.0091 'International Tables Vol C Tables 4.2.6.8 and 6.1.1.4'
H H 0.0000 0.0000 'International Tables Vol C Tables 4.2.6.8 and 6.1.1.4'
O O 0.0492 0.0322 'International Tables Vol C Tables 4.2.6.8 and 6.1.1.4'
Dy Dy -9.8046 9.8477 'International Tables Vol C Tables 4.2.6.8 and 6.1.1.4'
Cl Cl 0.3639 0.7018 'International Tables Vol C Tables 4.2.6.8 and 6.1.1.4'
N N 0.0311 0.0180 'International Tables Vol C Tables 4.2.6.8 and 6.1.1.4'

loop_
_geom_angle_atom_site_label_1
_geom_angle_atom_site_label_2
_geom_angle_atom_site_label_3
_geom_angle
N1 C1 C20 126(9)
N1 C1 C2 109(9)
C20 C1 C2 124(9)
C6C C1C C5C 120(10)
C6C C1C C2C 119(10)
C5C C1C C2C 109(10)
C3 C2 C1 107(9)
C3 C2 H2 126.5
C1 C2 H2 126.5
C9C C2C C3C 121(10)
C9C C2C C1C 119(10)
C3C C2C C1C 107(10)
C2 C3 C4 107(9)
C2 C3 H3 126.6
C4 C3 H3 126.6
C12C C3C C2C 120(10)
C12C C3C C4C 120(10)
C2C C3C C4C 109(10)
N1 C4 C5 126(9)
N1 C4 C3 110(9)
C5 C4 C3 124(9)
C15C C4C C3C 119(10)
C15C C4C C5C 119(10)
C3C C4C C5C 107(10)
C6 C5 C4 125(9)
C6 C5 C21 117(9)
C4 C5 C21 117(9)
C18C C5C C1C 121(10)
C18C C5C C4C 120(10)
C1C C5C C4C 108(10)
N2 C6 C5 126(9)
N2 C6 C7 109(8)
C5 C6 C7 124(9)
C1C C6C C7C 121(10)
C1C C6C C20C 120(10)
C7C C6C C20C 106(10)
C8 C7 C6 108(9)
C8 C7 H7 126.2
C6 C7 H7 126.2
C8C C7C C22C 119(10)
C8C C7C C6C 120(10)
C22C C7C C6C 110(10)
C7 C8 C9 107(9)
C7 C8 H8 126.3
C9 C8 H8 126.3
C7C C8C C23C 120(10)
C7C C8C C9C 118(10)
C23C C8C C9C 110(10)
N2 C9 C10 127(9)
N2 C9 C8 108(8)
C10 C9 C8 124(9)
C2C C9C C8C 123(10)
C2C C9C C10C 120(10)
C8C C9C C10C 106(10)
C9 C10 C11 126(9)
C9 C10 C27 117(9)
C11 C10 C27 117(9)
C11C C10C C24C 121(10)
C11C C10C C9C 119(10)
C24C C10C C9C 108(10)
N3 C11 C10 125(9)
N3 C11 C12 110(8)
C10 C11 C12 124(9)
C10C C11C C12C 119(10)
C10C C11C C25C 120(10)
C12C C11C C25C 107(10)
C13 C12 C11 107(10)
C13 C12 H12 126.4
C11 C12 H12 126.4
C3C C12C C11C 120(10)
C3C C12C C13C 120(10)
C11C C12C C13C 109(10)
C12 C13 C14 107(9)
C12 C13 H13 126.4
C14 C13 H13 126.4
C14C C13C C12C 119(10)
C14C C13C C26C 119(10)
C12C C13C C26C 108(10)
N3 C14 C15 126(9)
N3 C14 C13 109(8)
C15 C14 C13 125(9)
C13C C14C C27C 120(10)
C13C C14C C15C 122(10)
C27C C14C C15C 108(10)
C14 C15 C16 126(9)
C14 C15 C33 117(9)
C16 C15 C33 117(9)
C4C C15C C16C 120(10)
C4C C15C C14C 120(10)
C16C C15C C14C 109(10)
N4 C16 C15 126(9)
N4 C16 C17 109(8)
C15 C16 C17 125(9)
C17C C16C C28C 121(10)
C17C C16C C15C 122(10)
C28C C16C C15C 108(10)
C18 C17 C16 107(9)
C18 C17 H17 126.3
C16 C17 H17 126.3
C16C C17C C18C 120(10)
C16C C17C C29C 119(10)
C18C C17C C29C 108(10)
C17 C18 C19 107(9)
C17 C18 H18 126.5
C19 C18 H18 126.5
C5C C18C C19C 119(10)
C5C C18C C17C 120(10)
C19C C18C C17C 109(10)
N4 C19 C18 111(8)
N4 C19 C20 125(9)
C18 C19 C20 124(9)
C20C C19C C18C 120(10)
C20C C19C C30C 121(10)
C18C C19C C30C 106(10)
C1 C20 C19 126(9)
C1 C20 C39 118(9)
C19 C20 C39 116(8)
C19C C20C C21C 121(10)
C19C C20C C6C 119(10)
C21C C20C C6C 108(10)
C22 C21 C26 118(10)
C22 C21 C5 123(9)
C26 C21 C5 120(9)
C40C C21C C20C 120(10)
C40C C21C C22C 121(10)
C20C C21C C22C 109(10)
C21 C22 C23 121(10)
C21 C22 H22 119.3
C23 C22 H22 119.3
C31C C22C C7C 124(10)
C31C C22C C21C 117(10)
C7C C22C C21C 107(10)
C22 C23 C24 119(10)
C22 C23 H23 120.6
C24 C23 H23 120.6
C32C C23C C8C 123(10)
C32C C23C C24C 117(10)
C8C C23C C24C 107(10)
C25 C24 C23 121(10)
C25 C24 Cl1 120(10)
C23 C24 Cl1 119(10)
C33C C24C C10C 120(10)
C33C C24C C23C 121(10)
C10C C24C C23C 109(10)
C24 C25 C26 119(10)
C24 C25 H25 120.5
C26 C25 H25 120.5
C34C C25C C11C 120(10)
C34C C25C C26C 119(10)
C11C C25C C26C 110(10)
C25 C26 C21 122(10)
C25 C26 H26 119.2
C21 C26 H26 119.2
C35C C26C C13C 121(10)
C35C C26C C25C 120(10)
C13C C26C C25C 106(10)
C28 C27 C32 119(10)
C28 C27 C10 121(10)
C32 C27 C10 121(10)
C36C C27C C14C 121(10)
C36C C27C C28C 119(10)
C14C C27C C28C 107(10)
C27 C28 C29 121(10)
C27 C28 H28 119.5
C29 C28 H28 119.5
C37C C28C C16C 121(10)
C37C C28C C27C 118(10)
C16C C28C C27C 108(10)
C30 C29 C28 119(10)
C30 C29 H29 120.3
C28 C29 H29 120.3
C38C C29C C30C 121(10)
C38C C29C C17C 120(10)
C30C C29C C17C 106(10)
C31 C30 C29 121(10)
C31 C30 Cl2 120(10)
C29 C30 Cl2 119(10)
C39C C30C C29C 120(10)
C39C C30C C19C 119(10)
C29C C30C C19C 110(10)
C30 C31 C32 121(10)
C30 C31 H31 119.7
C32 C31 H31 119.7
C22C C31C C42C 123(10)
C22C C31C C32C 118(10)
C42C C31C C32C 107(10)
C27 C32 C31 120(10)
C27 C32 H32 120.1
C31 C32 H32 120.1
C23C C32C C44C 122(10)
C23C C32C C31C 117(10)
C44C C32C C31C 108(10)
C38 C33 C34 118(10)
C38 C33 C15 121(10)
C34 C33 C15 121(10)
C24C C33C C45C 121(10)
C24C C33C C34C 120(10)
C45C C33C C34C 106(10)
C33 C34 C35 121(10)
C33 C34 H34 119.3
C35 C34 H34 119.3
C25C C34C C47C 120(10)
C25C C34C C33C 119(10)
C47C C34C C33C 109(10)
C36 C35 C34 119(10)
C36 C35 H35 120.6
C34 C35 H35 120.6
C26C C35C C48C 121(10)
C26C C35C C36C 119(10)
C48C C35C C36C 107(10)
C37 C36 C35 121(10)
C37 C36 Cl3 120(10)
C35 C36 Cl3 119(10)
C27C C36C C50C 120(10)
C27C C36C C35C 118(10)
C50C C36C C35C 109(10)
C36 C37 C38 120(10)
C36 C37 H37 119.9
C38 C37 H37 119.9
C28C C37C C38C 117(10)
C28C C37C C51C 120(10)
C38C C37C C51C 110(10)
C33 C38 C37 120(10)
C33 C38 H38 119.9
C37 C38 H38 119.9
C29C C38C C37C 122(10)
C29C C38C C53C 120(10)
C37C C38C C53C 107(10)
C44 C39 C40 118(10)
C44 C39 C20 122(10)
C40 C39 C20 119(9)
C30C C39C C54C 119(10)
C30C C39C C40C 120(10)
C54C C39C C40C 109(10)
C41 C40 C39 121(10)
C41 C40 H40 119.3
C39 C40 H40 119.3
C21C C40C C41C 121(10)
C21C C40C C39C 120(10)
C41C C40C C39C 107(10)
C40 C41 C42 119(10)
C40 C41 H41 120.6
C42 C41 H41 120.6
C42C C41C C55C 120(10)
C42C C41C C40C 118(10)
C55C C41C C40C 109(10)
C41C C42C C31C 120(10)
C41C C42C C43C 119(10)
C31C C42C C43C 110(10)
C41 C42 C43 121(10)
C41 C42 Cl4 119(10)
C43 C42 Cl4 119(10)
C42 C43 C44 119(10)
C42 C43 H43 120.3
C44 C43 H43 120.3
C59C C43C C42C 121(10)
C59C C43C C44C 121(10)
C42C C43C C44C 106(10)
C39 C44 C43 121(10)
C39 C44 H44 119.6
C43 C44 H44 119.6
C45C C44C C32C 121(10)
C45C C44C C43C 119(10)
C32C C44C C43C 109(10)
C44C C45C C46C 121(10)
C44C C45C C33C 118(10)
C46C C45C C33C 110(10)
C60C C46C C45C 120(10)
C60C C46C C47C 118(10)
C45C C46C C47C 109(10)
C48C C47C C34C 120(10)
C48C C47C C46C 121(10)
C34C C47C C46C 107(10)
C47C C48C C35C 120(10)
C47C C48C C49C 119(10)
C35C C48C C49C 110(10)
C56C C49C C50C 121(10)
C56C C49C C48C 118(10)
C50C C49C C48C 107(10)
C51C C50C C49C 121(10)
C51C C50C C36C 121(10)
C49C C50C C36C 107(10)
C50C C51C C37C 122(10)
C50C C51C C52C 120(10)
C37C C51C C52C 107(10)
C57C C52C C53C 118(10)
C57C C52C C51C 121(10)
C53C C52C C51C 107(10)
C54C C53C C38C 120(10)
C54C C53C C52C 120(10)
C38C C53C C52C 109(10)
C53C C54C C55C 121(10)
C53C C54C C39C 120(10)
C55C C54C C39C 107(10)
C58C C55C C41C 121(10)
C58C C55C C54C 118(10)
C41C C55C C54C 108(10)
C49C C56C C60C 122(10)
C49C C56C C57C 118(10)
C60C C56C C57C 108(10)
C52C C57C C58C 122(10)
C52C C57C C56C 119(10)
C58C C57C C56C 107(10)
C55C C58C C57C 120(10)
C55C C58C C59C 118(10)
C57C C58C C59C 109(10)
C43C C59C C60C 120(10)
C43C C59C C58C 121(10)
C60C C59C C58C 106(10)
C46C C60C C56C 121(10)
C46C C60C C59C 119(10)
C56C C60C C59C 110(10)
N12 C45 C46 123(10)
N12 C45 N5 131(10)
C46 C45 N5 105(10)
C51 C46 C47 122(10)
C51 C46 C45 107(10)
C47 C46 C45 130(10)
C48 C47 C46 116(10)
C48 C47 H47 121.8
C46 C47 H47 121.8
C47 C48 C49 122(10)
C47 C48 H48 119.2
C49 C48 H48 119.2
C50 C49 C48 121(10)
C50 C49 H49 119.5
C48 C49 H49 119.5
C49 C50 C51 117(10)
C49 C50 H50 121.4
C51 C50 H50 121.4
C46 C51 C50 122(10)
C46 C51 C52 106(10)
C50 C51 C52 132(10)
N5 C52 N6 119(10)
N5 C52 C51 119(10)
N6 C52 C51 121(10)
N6 C53 C54 123(10)
N6 C53 N7 134(10)
C54 C53 N7 103(10)
C55 C54 C59 123(10)
C55 C54 C53 130(10)
C59 C54 C53 107(10)
C56 C55 C54 117(10)
C56 C55 H55 121.7
C54 C55 H55 121.7
C55 C56 C57 121(10)
C55 C56 H56 119.6
C57 C56 H56 119.6
C58 C57 C56 123(10)
C58 C57 H57 118.5
C56 C57 H57 118.5
C57 C58 C59 118(10)
C57 C58 H58 120.9
C59 C58 H58 120.9
C58 C59 C54 118(10)
C58 C59 C60 136(10)
C54 C59 C60 106(10)
N7 C60 N8 124(10)
N7 C60 C59 116(10)
N8 C60 C59 120(10)
N8 C61 N9 134(10)
N8 C61 C62 119(10)
N9 C61 C62 106(10)
C63 C62 C67 123(10)
C63 C62 C61 132(10)
C67 C62 C61 105(10)
C62 C63 C64 116(10)
C62 C63 H63 122.2
C64 C63 H63 122.2
C65 C64 C63 123(10)
C65 C64 H64 118.3
C63 C64 H64 118.3
C64 C65 C66 119(10)
C64 C65 H65 120.3
C66 C65 H65 120.3
C67 C66 C65 119(10)
C67 C66 H66 120.7
C65 C66 H66 120.7
C66 C67 C62 120(10)
C66 C67 C68 133(10)
C62 C67 C68 107(10)
N9 C68 N10 127(10)
N9 C68 C67 112(10)
N10 C68 C67 121(10)
N10 C69 C70 116(10)
N10 C69 N11 130(10)
C70 C69 N11 114(10)
C71 C70 C75 120(10)
C71 C70 C69 137(10)
C75 C70 C69 102(10)
C70 C71 C72 118(10)
C70 C71 H71 120.8
C72 C71 H71 120.8
C71 C72 C73 122(10)
C71 C72 H72 119.2
C73 C72 H72 119.2
C74 C73 C72 122(10)
C74 C73 H73 119.0
C72 C73 H73 119.0
C73 C74 C75 116(10)
C73 C74 H74 122.2
C75 C74 H74 122.2
C70 C75 C74 122(10)
C70 C75 C76 108(10)
C74 C75 C76 129(10)
N11 C76 N12 125(10)
N11 C76 C75 113(10)
N12 C76 C75 122(10)
C53 N6 C52 123(10)
C61 N8 C60 122(10)
C68 N10 C69 121(10)
C45 N12 C76 122(10)
N5 C45A N12A 123(10)
N5 C45A C46A 120(10)
N12A C45A C46A 118(10)
C47A C46A C45A 138(10)
C47A C46A C51A 118(10)
C45A C46A C51A 104(10)
C46A C47A C48A 119(10)
C46A C47A H47A 120.6
C48A C47A H47A 120.6
C49A C48A C47A 123(10)
C49A C48A H48A 118.6
C47A C48A H48A 118.6
C48A C49A C50A 122(10)
C48A C49A H49A 119.2
C50A C49A H49A 119.2
C49A C50A C51A 116(10)
C49A C50A H50A 122.0
C51A C50A H50A 122.0
C50A C51A C52A 133(10)
C50A C51A C46A 122(10)
C52A C51A C46A 105(10)
N6A C52A C51A 119(10)
N6A C52A N5 135(10)
C51A C52A N5 106(10)
N7 C53A N6A 122(10)
N7 C53A C54A 117(10)
N6A C53A C54A 120(10)
C55A C54A C59A 121(10)
C55A C54A C53A 130(10)
C59A C54A C53A 108(10)
C54A C55A C56A 117(10)
C54A C55A H55A 121.5
C56A C55A H55A 121.5
C57A C56A C55A 120(10)
C57A C56A H56A 120.0
C55A C56A H56A 120.0
C58A C57A C56A 123(10)
C58A C57A H57A 118.6
C56A C57A H57A 118.6
C57A C58A C59A 116(10)
C57A C58A H58A 122.0
C59A C58A H58A 122.0
C54A C59A C58A 122(10)
C54A C59A C60A 107(10)
C58A C59A C60A 130(10)
N8A C60A C59A 124(10)
N8A C60A N7 130(10)
C59A C60A N7 105(10)
N8A C61A N9 122(10)
N8A C61A C62A 122(10)
N9 C61A C62A 115(10)
C67A C62A C63A 122(10)
C67A C62A C61A 109(10)
C63A C62A C61A 129(10)
C64A C63A C62A 115(10)
C64A C63A H63A 122.5
C62A C63A H63A 122.5
C63A C64A C65A 123(10)
C63A C64A H64A 118.6
C65A C64A H64A 118.6
C66A C65A C64A 122(10)
C66A C65A H65A 119.1
C64A C65A H65A 119.1
C67A C66A C65A 116(10)
C67A C66A H66A 122.0
C65A C66A H66A 122.0
C66A C67A C62A 123(10)
C66A C67A C68A 128(10)
C62A C67A C68A 108(10)
N10A C68A C67A 130(10)
N10A C68A N9 126(10)
C67A C68A N9 103(10)
N11 C69A N10A 119(10)
N11 C69A C70A 124(10)
N10A C69A C70A 117(10)
C71A C70A C69A 141(10)
C71A C70A C75A 119(10)
C69A C70A C75A 101(10)
C70A C71A C72A 122(10)
C70A C71A H71A 119.1
C72A C71A H71A 119.1
C71A C72A C73A 119(10)
C71A C72A H72A 120.7
C73A C72A H72A 120.7
C74A C73A C72A 122(10)
C74A C73A H73A 118.9
C72A C73A H73A 118.9
C75A C74A C73A 117(10)
C75A C74A H74A 121.6
C73A C74A H74A 121.6
C74A C75A C70A 122(10)
C74A C75A C76A 132(10)
C70A C75A C76A 106(10)
N12A C76A N11 138(10)
N12A C76A C75A 118(10)
N11 C76A C75A 104(10)
C53A N6A C52A 119(10)
C60A N8A C61A 124(10)
C68A N10A C69A 129(10)
C76A N12A C45A 119(10)
N1 Dy1 N9 143(3)
N1 Dy1 N3 116(3)
N9 Dy1 N3 80(3)
N1 Dy1 N4 75(3)
N9 Dy1 N4 79(3)
N3 Dy1 N4 74(3)
N1 Dy1 N2 74(3)
N9 Dy1 N2 142(3)
N3 Dy1 N2 74(3)
N4 Dy1 N2 119(3)
N1 Dy1 N11 143(3)
N9 Dy1 N11 69(3)
N3 Dy1 N11 79(3)
N4 Dy1 N11 142(3)
N2 Dy1 N11 79(3)
N1 Dy1 N7 81(3)
N9 Dy1 N7 70(3)
N3 Dy1 N7 144(3)
N4 Dy1 N7 81(3)
N2 Dy1 N7 141(3)
N11 Dy1 N7 106(3)
N1 Dy1 N5 82(3)
N9 Dy1 N5 107(3)
N3 Dy1 N5 142(3)
N4 Dy1 N5 143(3)
N2 Dy1 N5 80(3)
N11 Dy1 N5 69(3)
N7 Dy1 N5 68(3)
C4 N1 C1 106(8)
C4 N1 Dy1 124(6)
C1 N1 Dy1 123(6)
C6 N2 C9 107(8)
C6 N2 Dy1 126(6)
C9 N2 Dy1 125(6)
C11 N3 C14 106(8)
C11 N3 Dy1 124(6)
C14 N3 Dy1 123(6)
C19 N4 C16 106(8)
C19 N4 Dy1 127(6)
C16 N4 Dy1 126(6)
C45A N5 C52 81(10)
C45A N5 C52A 105(10)
C52 N5 C52A 27(10)
C45A N5 C45 23(10)
C52 N5 C45 102(10)
C52A N5 C45 127(10)
C45A N5 Dy1 138(10)
C52 N5 Dy1 133(10)
C52A N5 Dy1 115(10)
C45 N5 Dy1 115(9)
C53A N7 C60 84(10)
C53A N7 C53 26(10)
C60 N7 C53 108(10)
C53A N7 C60A 103(10)
C60 N7 C60A 21(10)
C53 N7 C60A 128(10)
C53A N7 Dy1 134(10)
C60 N7 Dy1 133(10)
C53 N7 Dy1 116(9)
C60A N7 Dy1 112(9)
C68 N9 C61A 89(10)
C68 N9 C61 109(10)
C61A N9 C61 20(10)
C68 N9 C68A 16(10)
C61A N9 C68A 105(10)
C61 N9 C68A 124(10)
C68 N9 Dy1 130(10)
C61A N9 Dy1 134(10)
C61 N9 Dy1 117(9)
C68A N9 Dy1 117(10)
C69A N11 C76 85(10)
C69A N11 C69 18(10)
C76 N11 C69 103(10)
C69A N11 C76A 106(10)
C76 N11 C76A 21(10)
C69 N11 C76A 123(10)
C69A N11 Dy1 136(10)
C76 N11 Dy1 133(10)
C69 N11 Dy1 121(9)
C76A N11 Dy1 115(10)
C2E C1E C6E 120.00(8)
C2E C1E Cl5 120(5)
C6E C1E Cl5 120(5)
C3E C2E C1E 120.0
C3E C2E H2E 120.0
C1E C2E H2E 120.0
C2E C3E C4E 120.00(5)
C2E C3E H3E 120.0
C4E C3E H3E 120.0
C5E C4E C3E 120.00(7)
C5E C4E H4E 120.0
C3E C4E H4E 120.0
C4E C5E C6E 120.00(6)
C4E C5E H5E 120.0
C6E C5E H5E 120.0
C5E C6E C1E 120.0
C5E C6E H6E 120.0
C1E C6E H6E 120.0
C2F C1F C6F 120.00(11)
C2F C1F Cl5A 121(8)
C6F C1F Cl5A 119(8)
C1F C2F C3F 120.00(8)
C1F C2F H2F 120.0
C3F C2F H2F 120.0
C4F C3F C2F 120.00(5)
C4F C3F H3F 120.0
C2F C3F H3F 120.0
C3F C4F C5F 120.00(10)
C3F C4F H4F 120.0
C5F C4F H4F 120.0
C4F C5F C6F 120.0
C4F C5F H5F 120.0
C6F C5F H5F 120.0
C5F C6F C1F 120.00(8)
C5F C6F H6F 120.0
C1F C6F H6F 120.0
C8E C7E C12E 120.0
C8E C7E Cl6 120(6)
C12E C7E Cl6 120(6)
C9E C8E C7E 120.00(6)
C9E C8E H8E 120.0
C7E C8E H8E 120.0
C8E C9E C10E 120.00(6)
C8E C9E H9E 120.0
C10E C9E H9E 120.0
C11E C10E C9E 120.00(6)
C11E C10E H10 120.0
C9E C10E H10 120.0
C10E C11E C12E 120.00(7)
C10E C11E H11 120.0
C12E C11E H11 120.0
C11E C12E C7E 120.0
C11E C12E H12A 120.0
C7E C12E H12A 120.0
C8F C7F C12F 120.0
C8F C7F Cl6A 120(6)
C12F C7F Cl6A 120(6)
C7F C8F C9F 120.00(9)
C7F C8F H8F 120.0
C9F C8F H8F 120.0
C8F C9F C10F 120.00(10)
C8F C9F H9F 120.0
C10F C9F H9F 120.0
C11F C10F C9F 120.00(6)
C11F C10F H10A 120.0
C9F C10F H10A 120.0
C12F C11F C10F 120.00(6)
C12F C11F H11A 120.0
C10F C11F H11A 120.0
C11F C12F C7F 120.00(10)
C11F C12F H12B 120.0
C7F C12F H12B 120.0
C14E C13E C18E 120.00(10)
C14E C13E Cl7 121(5)
C18E C13E Cl7 119(5)
C13E C14E C15E 120.0
C13E C14E H14A 120.0
C15E C14E H14A 120.0
C16E C15E C14E 120.00(6)
C16E C15E H15A 120.0
C14E C15E H15A 120.0
C17E C16E C15E 120.00(13)
C17E C16E H16A 120.0
C15E C16E H16A 120.0
C16E C17E C18E 120.00(8)
C16E C17E H17B 120.0
C18E C17E H17B 120.0
C17E C18E C13E 120.0
C17E C18E H18B 120.0
C13E C18E H18B 120.0
C14F C13F C18F 120.00(12)
C14F C13F Cl7A 120(6)
C18F C13F Cl7A 120(6)
C13F C14F C15F 120.00(6)
C13F C14F H14 120.0
C15F C14F H14 120.0
C16F C15F C14F 120.00(10)
C16F C15F H15 120.0
C14F C15F H15 120.0
C17F C16F C15F 120.00(15)
C17F C16F H16 120.0
C15F C16F H16 120.0
C16F C17F C18F 120.0
C16F C17F H17A 120.0
C18F C17F H17A 120.0
C17F C18F C13F 120.00(9)
C17F C18F H18A 120.0
C13F C18F H18A 120.0
C20E C19E C24E 120.0
C20E C19E Cl8 120(6)
C24E C19E Cl8 120(6)
C21E C20E C19E 120.00(13)
C21E C20E H20A 120.0
C19E C20E H20A 120.0
C20E C21E C22E 120.00(6)
C20E C21E H21A 120.0
C22E C21E H21A 120.0
C21E C22E C23E 120.0
C21E C22E H22B 120.0
C23E C22E H22B 120.0
C24E C23E C22E 120.00(11)
C24E C23E H23B 120.0
C22E C23E H23B 120.0
C23E C24E C19E 120.0
C23E C24E H24A 120.0
C19E C24E H24A 120.0
C20F C19F C24F 120.00(10)
C20F C19F Cl8A 120(6)
C24F C19F Cl8A 120(6)
C21F C20F C19F 120.00(9)
C21F C20F H20 120.0
C19F C20F H20 120.0
C20F C21F C22F 120.00(12)
C20F C21F H21 120.0
C22F C21F H21 120.0
C23F C22F C21F 120.00(10)
C23F C22F H22A 120.0
C21F C22F H22A 120.0
C22F C23F C24F 120.00(9)
C22F C23F H23A 120.0
C24F C23F H23A 120.0
C23F C24F C19F 120.00(10)
C23F C24F H24 120.0
C19F C24F H24 120.0
C9BA C0AA C 119(10)
C9BA C0AA C8EA 105(10)
C C0AA C8EA 124(10)
C5BA C1AA C9DA 124(10)
C5BA C1AA C4DA 120(10)
C9DA C1AA C4DA 104(10)
C0EA C2AA C 117(10)
C0EA C2AA C2FA 125(10)
C C2AA C2FA 104(10)
C1FA C3AA C5BA 118(10)
C1FA C3AA C2FA 125(10)
C5BA C3AA C2FA 103(10)
C6BA C4AA C8CA 118(10)
C6BA C4AA C4FA 128(10)
C8CA C4AA C4FA 102(10)
C3EA C5AA C5CA 118(10)
C3EA C5AA C4FA 129(10)
C5CA C5AA C4FA 101(10)
C0CA C6AA C3EA 119(10)
C0CA C6AA C4EA 123(10)
C3EA C6AA C4EA 103(10)
C5CA C7AA C0CA 119(10)
C5CA C7AA C6EA 123(10)
C0CA C7AA C6EA 104(10)
C8CA C8AA C6CA 119(10)
C8CA C8AA C8FA 122(10)
C6CA C8AA C8FA 105(10)
C6CA C9AA C6BA 118(10)
C6CA C9AA C0FA 125(10)
C6BA C9AA C0FA 102(10)
C8DA C0BA C2BA 122(10)
C8DA C0BA C9BA 117(10)
C2BA C0BA C9BA 109(10)
C2EA C1BA C7DA 119(10)
C2EA C1BA C9DA 125(10)
C7DA C1BA C9DA 104(10)
C5EA C2BA C0BA 120(10)
C5EA C2BA C8EA 124(10)
C0BA C2BA C8EA 104(10)
C2CA C3BA C8FA 126(10)
C2CA C3BA C0DA 116(10)
C8FA C3BA C0DA 107(10)
C1CA C4BA C6EA 126(10)
C1CA C4BA C8BA 117(10)
C6EA C4BA C8BA 106(10)
C C5BA C1AA 118(10)
C C5BA C3AA 113(10)
C1AA C5BA C3AA 118(10)
C4AA C6BA C9AA 122(10)
C4AA C6BA C0EA 116(10)
C9AA C6BA C0EA 111(10)
C5BA C C0AA 117(10)
C5BA C C2AA 112(10)
C0AA C C2AA 119(10)
C8DA C7BA C5DA 120(10)
C8DA C7BA C9CA 111(10)
C5DA C7BA C9CA 116(10)
C7EA C8BA C0CA 119(10)
C7EA C8BA C4BA 121(10)
C0CA C8BA C4BA 107(10)
C9EA C9BA C0AA 121(10)
C9EA C9BA C0BA 117(10)
C0AA C9BA C0BA 110(10)
C6AA C0CA C7AA 121(10)
C6AA C0CA C8BA 116(10)
C7AA C0CA C8BA 111(10)
C4BA C1CA C2CA 116(10)
C4BA C1CA C3CA 121(10)
C2CA C1CA C3CA 110(10)
C3BA C2CA C1CA 115(10)
C3BA C2CA C4CA 121(10)
C1CA C2CA C4CA 111(10)
C7CA C3CA C1CA 117(10)
C7CA C3CA C3FA 127(10)
C1CA C3CA C3FA 104(10)
C9CA C4CA C2CA 117(10)
C9CA C4CA C3FA 126(10)
C2CA C4CA C3FA 104(10)
C7AA C5CA C5AA 119(10)
C7AA C5CA C8CA 117(10)
C5AA C5CA C8CA 112(10)
C9AA C6CA C8AA 123(10)
C9AA C6CA C0DA 116(10)
C8AA C6CA C0DA 109(10)
C3CA C7CA C7EA 126(10)
C3CA C7CA C3DA 115(10)
C7EA C7CA C3DA 108(10)
C8AA C8CA C5CA 120(10)
C8AA C8CA C4AA 119(10)
C5CA C8CA C4AA 110(10)
C4CA C9CA C2DA 126(10)
C4CA C9CA C7BA 115(10)
C2DA C9CA C7BA 109(10)
C2DA C0DA C3BA 123(10)
C2DA C0DA C6CA 117(10)
C3BA C0DA C6CA 108(10)
C1FA C1DA C4DA 119(10)
C1FA C1DA C4EA 107(10)
C4DA C1DA C4EA 123(10)
C0DA C2DA C9CA 117(10)
C0DA C2DA C5FA 122(10)
C9CA C2DA C5FA 107(10)
C6DA C3DA C1EA 119(10)
C6DA C3DA C7CA 116(10)
C1EA C3DA C7CA 112(10)
C1DA C4DA C1AA 120(10)
C1DA C4DA C7DA 117(10)
C1AA C4DA C7DA 110(10)
C7BA C5DA C5EA 119(10)
C7BA C5DA C7FA 126(10)
C5EA C5DA C7FA 104(10)
C3DA C6DA C2EA 120(10)
C3DA C6DA C7FA 127(10)
C2EA C6DA C7FA 101(10)
C1EA C7DA C1BA 122(10)
C1EA C7DA C4DA 117(10)
C1BA C7DA C4DA 108(10)
C0BA C8DA C7BA 120(10)
C0BA C8DA C5FA 124(10)
C7BA C8DA C5FA 105(10)
C8EA C9DA C1AA 117(10)
C8EA C9DA C1BA 118(10)
C1AA C9DA C1BA 113(10)
C9EA C0EA C2AA 125(10)
C9EA C0EA C6BA 109(10)
C2AA C0EA C6BA 114(10)
C7DA C1EA C3DA 122(10)
C7DA C1EA C6FA 126(10)
C3DA C1EA C6FA 102(10)
C1BA C2EA C6DA 119(10)
C1BA C2EA C5EA 117(10)
C6DA C2EA C5EA 111(10)
C6AA C3EA C5AA 122(10)
C6AA C3EA C1FA 111(10)
C5AA C3EA C1FA 115(10)
C6FA C4EA C1DA 123(10)
C6FA C4EA C6AA 116(10)
C1DA C4EA C6AA 110(10)
C2BA C5EA C5DA 119(10)
C2BA C5EA C2EA 118(10)
C5DA C5EA C2EA 109(10)
C8FA C6EA C4BA 118(10)
C8FA C6EA C7AA 119(10)
C4BA C6EA C7AA 112(10)
C8BA C7EA C7CA 119(10)
C8BA C7EA C6FA 121(10)
C7CA C7EA C6FA 108(10)
C9DA C8EA C0AA 119(10)
C9DA C8EA C2BA 117(10)
C0AA C8EA C2BA 112(10)
C0EA C9EA C9BA 119(10)
C0EA C9EA C0FA 106(10)
C9BA C9EA C0FA 123(10)
C5FA C0FA C9EA 120(10)
C5FA C0FA C9AA 117(10)
C9EA C0FA C9AA 111(10)
C1DA C1FA C3AA 125(10)
C1DA C1FA C3EA 109(10)
C3AA C1FA C3EA 114(10)
C4FA C2FA C2AA 121(10)
C4FA C2FA C3AA 120(10)
C2AA C2FA C3AA 108(10)
C7FA C3FA C4CA 119(10)
C7FA C3FA C3CA 119(10)
C4CA C3FA C3CA 110(10)
C2FA C4FA C4AA 116(10)
C2FA C4FA C5AA 116(10)
C4AA C4FA C5AA 115(10)
C0FA C5FA C2DA 122(10)
C0FA C5FA C8DA 119(10)
C2DA C5FA C8DA 108(10)
C4EA C6FA C7EA 124(10)
C4EA C6FA C1EA 115(10)
C7EA C6FA C1EA 110(10)
C3FA C7FA C5DA 117(10)
C3FA C7FA C6DA 116(10)
C5DA C7FA C6DA 114(10)
C6EA C8FA C3BA 119(10)
C6EA C8FA C8AA 119(10)
C3BA C8FA C8AA 111(10)

loop_
_geom_bond_atom_site_label_1
_geom_bond_atom_site_label_2
_geom_bond_distance
C1 N1 1.38(13)
C1 C20 1.40(14)
C1 C2 1.45(14)
C1C C6C 1.4(2)
C1C C5C 1.4(2)
C1C C2C 1.5(2)
C2 C3 1.35(14)
C2 H2 0.9300
C2C C9C 1.3(2)
C2C C3C 1.4(2)
C3 C4 1.44(14)
C3 H3 0.9300
C3C C12C 1.4(2)
C3C C4C 1.5(2)
C4 N1 1.36(13)
C4 C5 1.42(14)
C4C C15C 1.4(2)
C4C C5C 1.5(2)
C5 C6 1.41(14)
C5 C21 1.50(14)
C5C C18C 1.4(2)
C6 N2 1.37(13)
C6 C7 1.45(14)
C6C C7C 1.5(2)
C6C C20C 1.5(2)
C7 C8 1.33(15)
C7 H7 0.9300
C7C C8C 1.4(2)
C7C C22C 1.4(2)
C8 C9 1.47(14)
C8 H8 0.9300
C8C C23C 1.4(2)
C8C C9C 1.5(2)
C9 N2 1.38(12)
C9 C10 1.40(14)
C9C C10C 1.5(2)
C10 C11 1.41(14)
C10 C27 1.50(14)
C10C C11C 1.4(2)
C10C C24C 1.4(2)
C11 N3 1.36(12)
C11 C12 1.44(14)
C11C C12C 1.5(2)
C11C C25C 1.5(2)
C12 C13 1.34(15)
C12 H12 0.9300
C12C C13C 1.5(2)
C13 C14 1.45(14)
C13 H13 0.9300
C13C C14C 1.4(2)
C13C C26C 1.5(2)
C14 N3 1.38(12)
C14 C15 1.41(14)
C14C C27C 1.4(2)
C14C C15C 1.5(2)
C15 C16 1.41(14)
C15 C33 1.50(14)
C15C C16C 1.4(2)
C16 N4 1.38(13)
C16 C17 1.45(14)
C16C C17C 1.3(2)
C16C C28C 1.4(2)
C17 C18 1.34(15)
C17 H17 0.9300
C17C C18C 1.5(2)
C17C C29C 1.5(2)
C18 C19 1.43(14)
C18 H18 0.9300
C18C C19C 1.4(2)
C19 N4 1.36(13)
C19 C20 1.43(13)
C19C C20C 1.4(2)
C19C C30C 1.5(2)
C20 C39 1.50(14)
C20C C21C 1.4(2)
C21 C22 1.38(16)
C21 C26 1.40(15)
C21C C40C 1.4(2)
C21C C22C 1.5(2)
C22 C23 1.38(17)
C22 H22 0.9300
C22C C31C 1.4(2)
C23 C24 1.39(18)
C23 H23 0.9300
C23C C32C 1.4(2)
C23C C24C 1.5(2)
C24 C25 1.37(17)
C24 Cl1 1.74(12)
C24C C33C 1.4(2)
C25 C26 1.37(16)
C25 H25 0.9300
C25C C34C 1.4(2)
C25C C26C 1.5(2)
C26 H26 0.9300
C26C C35C 1.4(2)
C27 C28 1.38(16)
C27 C32 1.39(16)
C27C C36C 1.4(2)
C27C C28C 1.5(2)
C28 C29 1.39(18)
C28 H28 0.9300
C28C C37C 1.4(2)
C29 C30 1.37(18)
C29 H29 0.9300
C29C C38C 1.4(2)
C29C C30C 1.4(2)
C30 C31 1.36(18)
C30 Cl2 1.74(12)
C30C C39C 1.4(2)
C31 C32 1.39(17)
C31 H31 0.9300
C31C C42C 1.4(2)
C31C C32C 1.5(2)
C32 H32 0.9300
C32C C44C 1.4(2)
C33 C38 1.39(16)
C33 C34 1.39(16)
C33C C45C 1.5(2)
C33C C34C 1.5(2)
C34 C35 1.40(18)
C34 H34 0.9300
C34C C47C 1.5(2)
C35 C36 1.37(18)
C35 H35 0.9300
C35C C48C 1.4(2)
C35C C36C 1.5(2)
C36 C37 1.37(18)
C36 Cl3 1.74(12)
C36C C50C 1.5(2)
C37 C38 1.39(17)
C37 H37 0.9300
C37C C38C 1.4(2)
C37C C51C 1.5(2)
C38 H38 0.9300
C38C C53C 1.5(2)
C39 C44 1.37(16)
C39 C40 1.40(15)
C39C C54C 1.5(2)
C39C C40C 1.5(2)
C40 C41 1.37(16)
C40 H40 0.9300
C40C C41C 1.5(2)
C41 C42 1.38(17)
C41 H41 0.9300
C41C C42C 1.4(2)
C41C C55C 1.4(2)
C42C C43C 1.5(2)
C42 C43 1.38(18)
C42 Cl4 1.74(12)
C43 C44 1.38(17)
C43 H43 0.9300
C43C C59C 1.3(2)
C43C C44C 1.5(2)
C44 H44 0.9300
C44C C45C 1.4(2)
C45C C46C 1.4(2)
C46C C60C 1.4(2)
C46C C47C 1.5(2)
C47C C48C 1.4(2)
C48C C49C 1.5(2)
C49C C56C 1.4(2)
C49C C50C 1.5(2)
C50C C51C 1.3(2)
C51C C52C 1.5(2)
C52C C57C 1.4(2)
C52C C53C 1.5(2)
C53C C54C 1.4(2)
C54C C55C 1.5(2)
C55C C58C 1.4(2)
C56C C60C 1.4(2)
C56C C57C 1.5(2)
C57C C58C 1.4(2)
C58C C59C 1.5(2)
C59C C60C 1.5(2)
C45 N12 1.3(3)
C45 C46 1.5(3)
C45 N5 1.6(2)
C46 C51 1.4(3)
C46 C47 1.4(3)
C47 C48 1.4(3)
C47 H47 0.9300
C48 C49 1.4(3)
C48 H48 0.9300
C49 C50 1.4(3)
C49 H49 0.9300
C50 C51 1.4(3)
C50 H50 0.9300
C51 C52 1.4(3)
C52 N5 1.2(2)
C52 N6 1.4(3)
C53 N6 1.3(3)
C53 C54 1.5(3)
C53 N7 1.6(2)
C54 C55 1.4(3)
C54 C59 1.4(3)
C55 C56 1.4(3)
C55 H55 0.9300
C56 C57 1.4(3)
C56 H56 0.9300
C57 C58 1.4(3)
C57 H57 0.9300
C58 C59 1.4(3)
C58 H58 0.9300
C59 C60 1.5(3)
C60 N7 1.2(2)
C60 N8 1.3(3)
C61 N8 1.3(3)
C61 N9 1.5(2)
C61 C62 1.5(3)
C62 C63 1.4(3)
C62 C67 1.4(3)
C63 C64 1.4(3)
C63 H63 0.9300
C64 C65 1.4(3)
C64 H64 0.9300
C65 C66 1.4(3)
C65 H65 0.9300
C66 C67 1.4(3)
C66 H66 0.9300
C67 C68 1.5(3)
C68 N9 1.25(19)
C68 N10 1.3(2)
C69 N10 1.4(2)
C69 C70 1.4(3)
C69 N11 1.5(2)
C70 C71 1.4(3)
C70 C75 1.4(3)
C71 C72 1.4(3)
C71 H71 0.9300
C72 C73 1.4(3)
C72 H72 0.9300
C73 C74 1.4(3)
C73 H73 0.9300
C74 C75 1.4(3)
C74 H74 0.9300
C75 C76 1.5(3)
C76 N11 1.3(2)
C76 N12 1.3(3)
C45A N5 1.1(3)
C45A N12A 1.4(3)
C45A C46A 1.5(4)
C46A C47A 1.4(4)
C46A C51A 1.5(4)
C47A C48A 1.4(4)
C47A H47A 0.9300
C48A C49A 1.4(4)
C48A H48A 0.9300
C49A C50A 1.4(4)
C49A H49A 0.9300
C50A C51A 1.4(4)
C50A H50A 0.9300
C51A C52A 1.4(4)
C52A N6A 1.4(4)
C52A N5 1.6(3)
C53A N7 1.2(3)
C53A N6A 1.3(4)
C53A C54A 1.5(4)
C54A C55A 1.4(4)
C54A C59A 1.4(4)
C55A C56A 1.4(4)
C55A H55A 0.9300
C56A C57A 1.4(4)
C56A H56A 0.9300
C57A C58A 1.4(4)
C57A H57A 0.9300
C58A C59A 1.4(3)
C58A H58A 0.9300
C59A C60A 1.5(3)
C60A N8A 1.3(3)
C60A N7 1.7(3)
C61A N8A 1.3(3)
C61A N9 1.3(2)
C61A C62A 1.5(3)
C62A C67A 1.4(4)
C62A C63A 1.4(4)
C63A C64A 1.4(4)
C63A H63A 0.9300
C64A C65A 1.4(4)
C64A H64A 0.9300
C65A C66A 1.4(4)
C65A H65A 0.9300
C66A C67A 1.4(4)
C66A H66A 0.9300
C67A C68A 1.5(3)
C68A N10A 1.2(4)
C68A N9 1.6(3)
C69A N11 1.2(3)
C69A N10A 1.4(4)
C69A C70A 1.4(4)
C70A C71A 1.3(3)
C70A C75A 1.5(3)
C71A C72A 1.4(4)
C71A H71A 0.9300
C72A C73A 1.4(4)
C72A H72A 0.9300
C73A C74A 1.4(4)
C73A H73A 0.9300
C74A C75A 1.4(3)
C74A H74A 0.9300
C75A C76A 1.5(3)
C76A N12A 1.3(3)
C76A N11 1.5(3)
Dy1 N1 2.41(8)
Dy1 N9 2.43(9)
Dy1 N3 2.44(8)
Dy1 N4 2.44(8)
Dy1 N2 2.44(8)
Dy1 N11 2.45(9)
Dy1 N7 2.46(10)
Dy1 N5 2.47(10)
C1E C2E 1.3900
C1E C6E 1.3900
C1E Cl5 1.72(6)
C2E C3E 1.3900
C2E H2E 0.9300
C3E C4E 1.3900
C3E H3E 0.9300
C4E C5E 1.3900
C4E H4E 0.9300
C5E C6E 1.3900
C5E H5E 0.9300
C6E H6E 0.9300
Cl5A C1F 1.71(9)
C1F C2F 1.3900
C1F C6F 1.3900
C2F C3F 1.3900
C2F H2F 0.9300
C3F C4F 1.3900
C3F H3F 0.9300
C4F C5F 1.3900
C4F H4F 0.9300
C5F C6F 1.3900(13)
C5F H5F 0.9300
C6F H6F 0.9300
Cl6 C7E 1.71(7)
C7E C8E 1.3900
C7E C12E 1.3900
C8E C9E 1.3900
C8E H8E 0.9300
C9E C10E 1.3900
C9E H9E 0.9300
C10E C11E 1.3900
C10E H10 0.9300
C11E C12E 1.3900
C11E H11 0.9300
C12E H12A 0.9300
Cl6A C7F 1.72(7)
C7F C8F 1.3900(11)
C7F C12F 1.3900
C8F C9F 1.3900
C8F H8F 0.9300
C9F C10F 1.3900
C9F H9F 0.9300
C10F C11F 1.3900
C10F H10A 0.9300
C11F C12F 1.3900
C11F H11A 0.9300
C12F H12B 0.9300
Cl7 C13E 1.69(8)
C13E C14E 1.3900
C13E C18E 1.3900(10)
C14E C15E 1.3900(15)
C14E H14A 0.9300
C15E C16E 1.3900
C15E H15A 0.9300
C16E C17E 1.3900
C16E H16A 0.9300
C17E C18E 1.3900(11)
C17E H17B 0.9300
C18E H18B 0.9300
C13F C14F 1.3900
C13F C18F 1.3900
C13F Cl7A 1.72(7)
C14F C15F 1.3900
C14F H14 0.9300
C15F C16F 1.3900
C15F H15 0.9300
C16F C17F 1.390(2)
C16F H16 0.9300
C17F C18F 1.3900(15)
C17F H17A 0.9300
C18F H18A 0.9300
C19E C20E 1.3900(10)
C19E C24E 1.3900
C19E Cl8 1.72(7)
C20E C21E 1.3900
C20E H20A 0.9300
C21E C22E 1.3900(10)
C21E H21A 0.9300
C22E C23E 1.3900
C22E H22B 0.9300
C23E C24E 1.3900
C23E H23B 0.9300
C24E H24A 0.9300
C19F C20F 1.3900(17)
C19F C24F 1.3900
C19F Cl8A 1.74(7)
C20F C21F 1.3900(15)
C20F H20 0.9300
C21F C22F 1.3900
C21F H21 0.9300
C22F C23F 1.3900
C22F H22A 0.9300
C23F C24F 1.3900
C23F H23A 0.9300
C24F H24 0.9300
C0AA C9BA 1.4(2)
C0AA C 1.43(19)
C0AA C8EA 1.4(2)
C1AA C5BA 1.42(19)
C1AA C9DA 1.4(2)
C1AA C4DA 1.4(2)
C2AA C0EA 1.4(2)
C2AA C 1.44(19)
C2AA C2FA 1.5(2)
C3AA C1FA 1.4(2)
C3AA C5BA 1.45(19)
C3AA C2FA 1.5(2)
C4AA C6BA 1.4(2)
C4AA C8CA 1.5(2)
C4AA C4FA 1.5(2)
C5AA C3EA 1.4(2)
C5AA C5CA 1.4(2)
C5AA C4FA 1.5(2)
C6AA C0CA 1.3(2)
C6AA C3EA 1.4(2)
C6AA C4EA 1.5(2)
C7AA C5CA 1.4(2)
C7AA C0CA 1.4(2)
C7AA C6EA 1.5(2)
C8AA C8CA 1.4(2)
C8AA C6CA 1.4(2)
C8AA C8FA 1.5(2)
C9AA C6CA 1.3(2)
C9AA C6BA 1.4(2)
C9AA C0FA 1.5(2)
C0BA C8DA 1.3(2)
C0BA C2BA 1.4(2)
C0BA C9BA 1.5(2)
C1BA C2EA 1.4(2)
C1BA C7DA 1.4(2)
C1BA C9DA 1.5(2)
C2BA C5EA 1.4(2)
C2BA C8EA 1.5(2)
C3BA C2CA 1.4(2)
C3BA C8FA 1.4(2)
C3BA C0DA 1.5(2)
C4BA C1CA 1.4(2)
C4BA C6EA 1.4(2)
C4BA C8BA 1.5(2)
C5BA C 1.38(19)
C6BA C0EA 1.5(2)
C7BA C8DA 1.4(2)
C7BA C5DA 1.4(2)
C7BA C9CA 1.5(2)
C8BA C7EA 1.3(2)
C8BA C0CA 1.5(2)
C9BA C9EA 1.4(2)
C1CA C2CA 1.4(2)
C1CA C3CA 1.5(2)
C2CA C4CA 1.5(2)
C3CA C7CA 1.3(2)
C3CA C3FA 1.5(2)
C4CA C9CA 1.3(2)
C4CA C3FA 1.5(2)
C5CA C8CA 1.5(2)
C6CA C0DA 1.5(2)
C7CA C7EA 1.4(2)
C7CA C3DA 1.5(2)
C9CA C2DA 1.4(2)
C0DA C2DA 1.3(2)
C1DA C1FA 1.4(2)
C1DA C4DA 1.4(2)
C1DA C4EA 1.5(3)
C2DA C5FA 1.5(3)
C3DA C6DA 1.4(2)
C3DA C1EA 1.4(2)
C4DA C7DA 1.5(2)
C5DA C5EA 1.4(2)
C5DA C7FA 1.5(2)
C6DA C2EA 1.4(2)
C6DA C7FA 1.5(2)
C7DA C1EA 1.3(2)
C8DA C5FA 1.5(2)
C9DA C8EA 1.3(2)
C0EA C9EA 1.4(2)
C1EA C6FA 1.6(2)
C2EA C5EA 1.5(2)
C3EA C1FA 1.5(2)
C4EA C6FA 1.2(3)
C6EA C8FA 1.3(2)
C7EA C6FA 1.5(3)
C9EA C0FA 1.5(3)
C0FA C5FA 1.2(3)
C2FA C4FA 1.3(3)
C3FA C7FA 1.3(3)
